data_4108194
loop_
_publ_author_name
'Julien Frey'
'Christian Tock'
'Jean-Paul Collin'
'Val\'erie Heitz'
'Jean-Pierre Sauvage'
'Kari Rissanen'

_publ_contact_author_address
;Nanoscience Center
Department of Chemistry
University of Jyv\"askyl\"a
P.O. Box 35
FIN-40014 University of Jyv\"askyl\"a
Finland
;
_publ_contact_author_email kari.rissanen@jyu.fi
_publ_contact_author_fax 358(14)2602651
_publ_contact_author_name 'Kari Rissanen'
_publ_contact_author_phone 358(14)2602672
_publ_section_title
;
 Cyclic [2]Pseudorotaxane Tetramers Consisting of Two Rigid Rods Threaded
 through Two Bis-Macrocycles: Copper(I)-Templated Synthesis and X-ray
 Structure Studies
;
_journal_name_full 'Journal of the American Chemical Society'
_journal_page_first 11013
_journal_page_last 11022
_journal_paper_doi 10.1021/ja801924y
_journal_volume 130
_journal_year 2008
_chemical_compound_source 'synthesis as described'
_chemical_formula_moiety 'C245 H218 Cl8 Cu4 F24 N20 O32 P4'
_chemical_formula_sum 'C245 H218 Cl8 Cu4 F24 N20 O32 P4'
_chemical_formula_weight 5072.09
_chemical_name_systematic
;
 ?
;
_space_group_IT_number 2
_symmetry_cell_setting triclinic
_symmetry_Int_Tables_number 2
_symmetry_space_group_name_Hall '-P 1'
_symmetry_space_group_name_H-M 'P -1'
_atom_sites_solution_hydrogens geom
_atom_sites_solution_primary direct
_atom_sites_solution_secondary difmap
_audit_creation_date 2008-02-20T16:44:24-00:00
_audit_creation_method 'WinGX routine CIF_UPDATE'
_cell_angle_alpha 86.311(1)
_cell_angle_beta 66.573(1)
_cell_angle_gamma 64.109(1)
_cell_formula_units_Z 1
_cell_length_a 18.4923(2)
_cell_length_b 19.6458(4)
_cell_length_c 20.4339(4)
_cell_measurement_reflns_used 163648
_cell_measurement_temperature 173.0(1)
_cell_measurement_theta_max 26.373
_cell_measurement_theta_min 2.91
_cell_measurement_wavelength 0.71073
_cell_volume 6074.0(2)
_computing_cell_refinement 'HKL Scalepack (Otwinowski & Minor 1997)'
_computing_data_collection 'Collect (Bruker AXS BV, 1997-2004)'
_computing_data_reduction 'HKL Denzo and Scalepack (Otwinowski & Minor 1997)'
_computing_molecular_graphics 'Ortep-3 for Windows (Farrugia, 1997)'
_computing_publication_material 'WinGX publication routines (Farrugia, 1999)'
_computing_structure_refinement 'SHELXL-97 (Sheldrick, 1997)'
_computing_structure_solution 'SHELXS-86 (Sheldrick, 1986)'
_diffrn_ambient_temperature 173.0(1)
_diffrn_detector 'CCD plate'
_diffrn_detector_area_resol_mean 9
_diffrn_measured_fraction_theta_full 0.997
_diffrn_measured_fraction_theta_max 0.997
_diffrn_measurement_device '95mm CCD camera on \k-goniostat'
_diffrn_measurement_device_type KappaCCD
_diffrn_measurement_method 'CCD rotation images, thick slices'
_diffrn_orient_matrix_type 'by Bruker AXS Collect from scalepack cell'
_diffrn_orient_matrix_UB_11 -0.325486E-1
_diffrn_orient_matrix_UB_12 0.569941E-1
_diffrn_orient_matrix_UB_13 0.70355E-2
_diffrn_orient_matrix_UB_21 -0.390416E-1
_diffrn_orient_matrix_UB_22 -0.9459E-3
_diffrn_orient_matrix_UB_23 0.503925E-1
_diffrn_orient_matrix_UB_31 0.42029E-1
_diffrn_orient_matrix_UB_32 0.30432E-2
_diffrn_orient_matrix_UB_33 0.175059E-1
_diffrn_radiation_monochromator graphite
_diffrn_radiation_probe x-ray
_diffrn_radiation_type MoK\a
_diffrn_radiation_wavelength 0.71073
_diffrn_reflns_av_R_equivalents 0.0429
_diffrn_reflns_av_unetI/netI 0.0644
_diffrn_reflns_limit_h_max 21
_diffrn_reflns_limit_h_min -21
_diffrn_reflns_limit_k_max 22
_diffrn_reflns_limit_k_min -23
_diffrn_reflns_limit_l_max 23
_diffrn_reflns_limit_l_min -24
_diffrn_reflns_number 35500
_diffrn_reflns_theta_full 25
_diffrn_reflns_theta_max 25
_diffrn_reflns_theta_min 2.98
_diffrn_source 'Enraf Nonius FR590'
_exptl_absorpt_coefficient_mu 0.55
_exptl_absorpt_correction_type none
_exptl_crystal_colour red
_exptl_crystal_density_diffrn 1.387
_exptl_crystal_description prism
_exptl_crystal_F_000 2612
_exptl_crystal_size_max 0.3
_exptl_crystal_size_mid 0.3
_exptl_crystal_size_min 0.2
_refine_diff_density_max 1.258
_refine_diff_density_min -0.853
_refine_diff_density_rms 0.122
_refine_ls_extinction_method none
_refine_ls_goodness_of_fit_ref 1.093
_refine_ls_hydrogen_treatment constr
_refine_ls_matrix_type fullcycle
_refine_ls_number_parameters 1579
_refine_ls_number_reflns 21336
_refine_ls_number_restraints 1779
_refine_ls_restrained_S_all 11.585
_refine_ls_R_factor_all 0.1656
_refine_ls_R_factor_gt 0.1149
_refine_ls_shift/su_max 0.001
_refine_ls_shift/su_mean 0
_refine_ls_structure_factor_coef Fsqd
_refine_ls_weighting_details 'calc w=1/[\s^2^(Fo^2^)+(0.1706P)^2^+22.4624P] where P=(Fo^2^+2Fc^2^)/3'
_refine_ls_weighting_scheme calc
_refine_ls_wR_factor_gt 0.3003
_refine_ls_wR_factor_ref 0.3531
_reflns_number_gt 13695
_reflns_number_total 21336
_reflns_threshold_expression >2sigma(I)
_cod_data_source_file ja801924y-file002.cif
_cod_data_source_block Cu_Rotanaxe
_cod_database_code 4108194

loop_
_symmetry_equiv_pos_as_xyz
'x, y, z'
'-x, -y, -z'

loop_
_atom_site_label
_atom_site_type_symbol
_atom_site_fract_x
_atom_site_fract_y
_atom_site_fract_z
_atom_site_U_iso_or_equiv
_atom_site_adp_type
_atom_site_occupancy
_atom_site_symmetry_multiplicity
_atom_site_calc_flag
_atom_site_refinement_flags
_atom_site_disorder_assembly
_atom_site_disorder_group
Cu1 Cu 0.5549(5) 0.1419(5) 0.4542(5) 0.042(2) Uani 1 1 d U . .
Cu2 Cu 0.6214(6) 0.2727(6) 0.7700(5) 0.050(3) Uani 1 1 d U . .
C1 C 0.712(8) 0.348(8) 1.195(7) 0.09(4) Uani 1 1 d U . .
H1A H 0.7249 0.3648 1.2316 0.142 Uiso 1 1 calc R . .
H1B H 0.7636 0.3333 1.1485 0.142 Uiso 1 1 calc R . .
H1C H 0.6999 0.3045 1.2087 0.142 Uiso 1 1 calc R . .
O2 O 0.638(5) 0.409(4) 1.189(4) 0.08(2) Uani 1 1 d U . .
C3 C 0.612(7) 0.396(6) 1.139(5) 0.07(2) Uani 1 1 d U . .
C4 C 0.656(6) 0.332(6) 1.089(5) 0.07(2) Uani 1 1 d U . .
H4 H 0.7094 0.2914 1.0874 0.08 Uiso 1 1 calc R . .
C5 C 0.622(6) 0.327(6) 1.040(5) 0.06(2) Uani 1 1 d U . .
H5 H 0.6531 0.2828 1.0058 0.076 Uiso 1 1 calc R . .
C6 C 0.544(6) 0.384(6) 1.041(5) 0.07(2) Uani 1 1 d U . .
C7 C 0.499(7) 0.448(7) 1.094(5) 0.09(4) Uani 1 1 d U . .
H7 H 0.4448 0.4881 1.0963 0.112 Uiso 1 1 calc R . .
C8 C 0.534(8) 0.453(7) 1.142(6) 0.10(4) Uani 1 1 d U . .
H8 H 0.5022 0.496 1.1773 0.117 Uiso 1 1 calc R . .
C9 C 0.512(6) 0.382(6) 0.987(5) 0.08(3) Uani 1 1 d U . .
C10 C 0.570(5) 0.348(5) 0.917(4) 0.06(2) Uani 1 1 d U . .
H10 H 0.6314 0.3278 0.9043 0.072 Uiso 1 1 calc R . .
N11 N 0.544(4) 0.343(4) 0.866(4) 0.061(19) Uani 1 1 d U . .
C12 C 0.457(6) 0.370(7) 0.883(5) 0.09(4) Uani 1 1 d U . .
C13 C 0.395(7) 0.406(10) 0.952(6) 0.13(6) Uani 1 1 d U . .
H13 H 0.3338 0.4269 0.9626 0.16 Uiso 1 1 calc R . .
C14 C 0.422(7) 0.411(9) 1.004(6) 0.11(5) Uani 1 1 d U . .
H14 H 0.3796 0.4337 1.0511 0.137 Uiso 1 1 calc R . .
C15 C 0.437(6) 0.358(7) 0.823(5) 0.09(4) Uani 1 1 d U . .
N16 N 0.504(4) 0.304(5) 0.768(4) 0.061(19) Uani 1 1 d U . .
C17 C 0.488(5) 0.288(5) 0.713(4) 0.06(2) Uani 1 1 d U . .
C18 C 0.403(5) 0.324(6) 0.712(5) 0.07(3) Uani 1 1 d U . .
C19 C 0.335(6) 0.381(9) 0.769(6) 0.12(6) Uani 1 1 d U . .
H19 H 0.278 0.4081 0.7697 0.147 Uiso 1 1 calc R . .
C20 C 0.351(6) 0.398(9) 0.824(7) 0.13(6) Uani 1 1 d U . .
H20 H 0.3044 0.437 0.8626 0.162 Uiso 1 1 calc R . .
C21 C 0.560(5) 0.232(4) 0.655(4) 0.047(17) Uani 1 1 d U . .
H21 H 0.6163 0.2072 0.6561 0.056 Uiso 1 1 calc R . .
C22 C 0.550(4) 0.215(4) 0.598(4) 0.044(16) Uani 1 1 d U . .
H22 H 0.5994 0.1786 0.5587 0.052 Uiso 1 1 calc R . .
C23 C 0.465(4) 0.249(4) 0.594(4) 0.043(16) Uani 1 1 d U . .
N24 N 0.460(4) 0.228(3) 0.535(3) 0.039(12) Uani 1 1 d U . .
C25 C 0.381(5) 0.257(4) 0.532(4) 0.045(16) Uani 1 1 d U . .
C26 C 0.304(5) 0.311(5) 0.588(5) 0.06(2) Uani 1 1 d U . .
H26 H 0.249 0.3305 0.5846 0.071 Uiso 1 1 calc R . .
C27 C 0.310(5) 0.334(6) 0.646(5) 0.06(2) Uani 1 1 d U . .
H27 H 0.2589 0.3715 0.6838 0.077 Uiso 1 1 calc R . .
C28 C 0.392(5) 0.303(5) 0.651(5) 0.06(2) Uani 1 1 d U . .
C29 C 0.379(5) 0.228(4) 0.468(4) 0.045(16) Uani 1 1 d U . .
N30 N 0.454(4) 0.167(4) 0.426(3) 0.044(13) Uani 1 1 d U . .
C31 C 0.458(5) 0.140(5) 0.366(4) 0.045(16) Uani 1 1 d U . .
H31 H 0.5106 0.0966 0.3378 0.054 Uiso 1 1 calc R . .
C32 C 0.391(5) 0.169(5) 0.342(4) 0.045(16) Uani 1 1 d U . .
C33 C 0.313(5) 0.232(5) 0.387(4) 0.049(18) Uani 1 1 d U . .
H33 H 0.2648 0.2546 0.3744 0.059 Uiso 1 1 calc R . .
C34 C 0.307(5) 0.261(5) 0.451(4) 0.052(18) Uani 1 1 d U . .
H34 H 0.2536 0.3034 0.4813 0.062 Uiso 1 1 calc R . .
C35 C 0.402(5) 0.135(5) 0.275(4) 0.050(17) Uani 1 1 d U . .
C36 C 0.483(6) 0.101(5) 0.217(5) 0.06(2) Uani 1 1 d U . .
H36 H 0.5328 0.1023 0.2201 0.071 Uiso 1 1 calc R . .
C37 C 0.496(6) 0.067(6) 0.155(5) 0.07(2) Uani 1 1 d U . .
H37 H 0.5524 0.0443 0.1163 0.083 Uiso 1 1 calc R . .
C38 C 0.425(6) 0.066(5) 0.149(5) 0.06(2) Uani 1 1 d U . .
C39 C 0.341(6) 0.100(5) 0.205(5) 0.06(2) Uani 1 1 d U . .
H39 H 0.2923 0.1 0.2004 0.074 Uiso 1 1 calc R . .
C40 C 0.330(5) 0.135(5) 0.268(5) 0.054(19) Uani 1 1 d U . .
H40 H 0.2736 0.1582 0.3069 0.065 Uiso 1 1 calc R . .
O41 O 0.442(5) 0.031(5) 0.084(4) 0.09(2) Uani 1 1 d U . .
C42 C 0.370(8) 0.031(8) 0.075(7) 0.10(4) Uani 1 1 d U . .
H42A H 0.3913 0.0044 0.0271 0.148 Uiso 1 1 calc R . .
H42B H 0.326 0.0838 0.0789 0.148 Uiso 1 1 calc R . .
H42C H 0.3428 0.0049 0.1119 0.148 Uiso 1 1 calc R . .
O43 O 0.344(5) 0.194(7) 1.007(6) 0.16(5) Uani 1 1 d DU . .
C44 C 0.426(7) 0.180(9) 0.964(8) 0.12(5) Uani 1 1 d DU . .
C45 C 0.468(7) 0.168(9) 0.894(8) 0.12(5) Uani 1 1 d U . .
H45 H 0.4384 0.1675 0.8653 0.139 Uiso 1 1 calc R . .
C46 C 0.554(6) 0.158(7) 0.859(6) 0.09(3) Uani 1 1 d U . .
H46 H 0.5813 0.1491 0.8074 0.104 Uiso 1 1 calc R . .
C47 C 0.601(5) 0.159(6) 0.896(5) 0.06(2) Uani 1 1 d U . .
C48 C 0.561(6) 0.169(6) 0.970(5) 0.07(3) Uani 1 1 d U . .
H48 H 0.5922 0.1685 0.9978 0.087 Uiso 1 1 calc R . .
C49 C 0.473(7) 0.181(7) 1.005(6) 0.10(3) Uani 1 1 d U . .
H49 H 0.4452 0.1896 1.0564 0.116 Uiso 1 1 calc R . .
C50 C 0.693(5) 0.147(5) 0.857(4) 0.049(17) Uani 1 1 d U . .
N51 N 0.709(4) 0.182(4) 0.797(3) 0.046(14) Uani 1 1 d U . .
C52 C 0.794(5) 0.167(4) 0.756(4) 0.044(16) Uani 1 1 d U . .
C53 C 0.865(5) 0.116(4) 0.770(4) 0.045(16) Uani 1 1 d U . .
C54 C 0.846(5) 0.083(5) 0.833(4) 0.053(19) Uani 1 1 d U . .
H54 H 0.8928 0.0498 0.846 0.064 Uiso 1 1 calc R . .
C55 C 0.760(5) 0.100(5) 0.877(4) 0.06(2) Uani 1 1 d U . .
H55 H 0.7462 0.0788 0.9213 0.067 Uiso 1 1 calc R . .
C56 C 0.808(5) 0.206(4) 0.692(4) 0.043(15) Uani 1 1 d U . .
N57 N 0.734(4) 0.259(3) 0.685(3) 0.043(13) Uani 1 1 d U . .
C58 C 0.743(5) 0.293(4) 0.625(4) 0.048(17) Uani 1 1 d U . .
C59 C 0.828(5) 0.275(5) 0.571(5) 0.06(2) Uani 1 1 d U . .
H59 H 0.8339 0.2993 0.5286 0.067 Uiso 1 1 calc R . .
C60 C 0.902(5) 0.223(5) 0.579(4) 0.054(19) Uani 1 1 d U . .
H60 H 0.9587 0.2128 0.5436 0.064 Uiso 1 1 calc R . .
C61 C 0.893(5) 0.187(4) 0.639(4) 0.044(16) Uani 1 1 d U . .
C62 C 0.662(5) 0.349(5) 0.619(4) 0.050(18) Uani 1 1 d U . .
C63 C 0.651(5) 0.341(5) 0.556(4) 0.06(2) Uani 1 1 d U . .
H63 H 0.6982 0.3031 0.5174 0.066 Uiso 1 1 calc R . .
C64 C 0.572(6) 0.387(5) 0.550(5) 0.06(2) Uani 1 1 d U . .
H64 H 0.5647 0.3802 0.5083 0.072 Uiso 1 1 calc R . .
C65 C 0.506(6) 0.444(5) 0.606(5) 0.07(2) Uani 1 1 d U . .
C66 C 0.518(6) 0.455(5) 0.668(5) 0.07(3) Uani 1 1 d U . .
H66 H 0.4725 0.495 0.7054 0.084 Uiso 1 1 calc R . .
C67 C 0.595(5) 0.407(5) 0.673(5) 0.06(2) Uani 1 1 d U . .
H67 H 0.6027 0.4141 0.7151 0.075 Uiso 1 1 calc R . .
O68 O 0.426(4) 0.494(4) 0.606(4) 0.08(2) Uani 1 1 d DU . .
C69 C 0.401(4) 0.470(5) 0.556(4) 0.08(3) Uani 1 1 d DU B .
H69A H 0.4059 0.4183 0.5621 0.093 Uiso 1 1 calc R . .
H69B H 0.4395 0.4703 0.5059 0.093 Uiso 1 1 calc R . .
C70 C 0.306(4) 0.527(6) 0.573(5) 0.10(3) Uani 1 1 d DU . .
H70A H 0.296 0.5788 0.5873 0.116 Uiso 1 1 calc R A 1
H70B H 0.2947 0.5291 0.5291 0.116 Uiso 1 1 calc R A 1
O71A O 0.244(7) 0.507(8) 0.630(6) 0.10(4) Uani 0.5 1 d PDU B 1
C72A C 0.209(8) 0.551(13) 0.699(6) 0.10(4) Uani 0.5 1 d PDU B 1
H72A H 0.2129 0.6002 0.691 0.115 Uiso 0.5 1 calc PR B 1
H72B H 0.2455 0.523 0.7255 0.115 Uiso 0.5 1 calc PR B 1
O71B O 0.255(5) 0.533(10) 0.649(5) 0.10(5) Uani 0.5 1 d PDU B 2
C72B C 0.162(6) 0.580(13) 0.668(7) 0.11(6) Uani 0.5 1 d PDU B 2
H72C H 0.1436 0.5654 0.6345 0.129 Uiso 0.5 1 calc PR B 2
H72D H 0.1497 0.6346 0.6662 0.129 Uiso 0.5 1 calc PR B 2
C73 C 0.114(6) 0.568(5) 0.744(7) 0.13(5) Uani 1 1 d DU . .
H73A H 0.0888 0.5997 0.7908 0.15 Uiso 1 1 calc R B 1
H73B H 0.0757 0.5922 0.7182 0.15 Uiso 1 1 calc R B 1
O74 O 0.129(5) 0.490(5) 0.753(5) 0.12(3) Uani 1 1 d DU B .
C75 C 0.050(5) 0.487(6) 0.805(6) 0.10(3) Uani 1 1 d DU . .
H75A H 0.0018 0.5104 0.7886 0.117 Uiso 1 1 calc R B .
H75B H 0.0303 0.5159 0.8521 0.117 Uiso 1 1 calc R . .
C76 C 0.073(7) 0.404(6) 0.813(7) 0.10(3) Uani 1 1 d DU B .
H76A H 0.0223 0.3984 0.851 0.123 Uiso 1 1 calc R C 1
H76B H 0.0885 0.3753 0.767 0.123 Uiso 1 1 calc R C 1
O77A O 0.147(8) 0.376(7) 0.832(8) 0.09(3) Uani 0.6 1 d PDU B 1
C78A C 0.175(13) 0.296(7) 0.837(10) 0.13(5) Uani 0.6 1 d PDU B 1
H78A H 0.1992 0.2671 0.7891 0.156 Uiso 0.6 1 calc PR B 1
H78B H 0.1237 0.2874 0.8693 0.156 Uiso 0.6 1 calc PR B 1
C79A C 0.245(10) 0.267(8) 0.867(7) 0.13(5) Uani 0.6 1 d PDU B 1
H79A H 0.2694 0.2107 0.8656 0.156 Uiso 0.6 1 calc PR B 1
H79B H 0.2935 0.2795 0.8375 0.156 Uiso 0.6 1 calc PR B 1
O77B O 0.088(14) 0.391(11) 0.878(8) 0.09(3) Uani 0.4 1 d PDU B 2
C78B C 0.095(17) 0.317(11) 0.898(16) 0.15(7) Uani 0.4 1 d PDU B 2
H78C H 0.1398 0.2765 0.857 0.181 Uiso 0.4 1 calc PR B 2
H78D H 0.0377 0.3158 0.9119 0.181 Uiso 0.4 1 calc PR B 2
C79B C 0.121(9) 0.301(14) 0.961(12) 0.15(7) Uani 0.4 1 d PDU B 2
H79C H 0.0755 0.3402 1.0033 0.181 Uiso 0.4 1 calc PR B 2
H79D H 0.1264 0.2504 0.9753 0.181 Uiso 0.4 1 calc PR B 2
O80 O 0.205(9) 0.303(6) 0.941(7) 0.17(4) Uani 1 1 d DU . .
C81A C 0.206(6) 0.248(10) 0.992(8) 0.20(9) Uani 0.55 1 d PDU B 1
H81A H 0.1644 0.2282 0.9958 0.236 Uiso 0.55 1 calc PR B 1
H81B H 0.1882 0.2736 1.04 0.236 Uiso 0.55 1 calc PR B 1
C81B C 0.278(11) 0.226(10) 0.922(9) 0.20(9) Uani 0.45 1 d PDU B 2
H81C H 0.2673 0.1973 0.8918 0.236 Uiso 0.45 1 calc PR B 2
H81D H 0.3311 0.2316 0.8903 0.236 Uiso 0.45 1 calc PR B 2
C82 C 0.299(7) 0.182(7) 0.968(8) 0.18(7) Uani 1 1 d DU . .
H82A H 0.2952 0.1337 0.9767 0.222 Uiso 1 1 calc R B 1
H82B H 0.3324 0.1799 0.9157 0.222 Uiso 1 1 calc R B 1
O83 O 0.276(4) 0.130(5) 0.755(4) 0.10(3) Uani 1 1 d DU . .
C84 C 0.359(6) 0.101(6) 0.701(5) 0.07(2) Uani 1 1 d U . .
C85 C 0.374(5) 0.094(5) 0.629(5) 0.06(2) Uani 1 1 d U . .
H85 H 0.3268 0.1085 0.6152 0.072 Uiso 1 1 calc R . .
C86 C 0.462(5) 0.066(5) 0.577(4) 0.051(18) Uani 1 1 d U . .
H86 H 0.4731 0.0615 0.5279 0.061 Uiso 1 1 calc R . .
C87 C 0.531(5) 0.045(4) 0.596(4) 0.046(16) Uani 1 1 d U . .
C88 C 0.514(6) 0.051(5) 0.670(4) 0.056(19) Uani 1 1 d U . .
H88 H 0.5612 0.0363 0.6841 0.068 Uiso 1 1 calc R . .
C89 C 0.428(6) 0.080(6) 0.721(5) 0.07(2) Uani 1 1 d U . .
H89 H 0.4156 0.0856 0.7708 0.082 Uiso 1 1 calc R . .
C90 C 0.623(5) 0.015(4) 0.542(4) 0.041(15) Uani 1 1 d U . .
N91 N 0.639(4) 0.048(3) 0.481(3) 0.039(12) Uani 1 1 d U . .
C92 C 0.724(4) 0.023(4) 0.432(4) 0.038(14) Uani 1 1 d U . .
C93 C 0.795(4) -0.037(4) 0.440(4) 0.041(15) Uani 1 1 d U . .
C94 C 0.778(5) -0.071(4) 0.503(4) 0.047(17) Uani 1 1 d U . .
H94 H 0.8242 -0.1114 0.5114 0.057 Uiso 1 1 calc R . .
C95 C 0.692(5) -0.044(4) 0.553(4) 0.047(17) Uani 1 1 d U . .
H95 H 0.6789 -0.0672 0.5958 0.056 Uiso 1 1 calc R . .
C96 C 0.738(4) 0.061(4) 0.367(4) 0.039(14) Uani 1 1 d U . .
N97 N 0.668(4) 0.123(3) 0.365(3) 0.041(13) Uani 1 1 d U . .
C98 C 0.677(5) 0.156(5) 0.306(4) 0.047(17) Uani 1 1 d U . .
C99 C 0.758(5) 0.127(5) 0.245(4) 0.05(2) Uani 1 1 d U . .
H99 H 0.7614 0.148 0.2012 0.065 Uiso 1 1 calc R . .
C100 C 0.830(5) 0.068(5) 0.248(4) 0.048(18) Uani 1 1 d U . .
H100 H 0.885 0.0502 0.2074 0.057 Uiso 1 1 calc R . .
C101 C 0.822(4) 0.034(4) 0.311(4) 0.042(16) Uani 1 1 d U . .
C102 C 0.897(4) -0.025(4) 0.321(4) 0.041(15) Uani 1 1 d U . .
N103 N 0.978(4) -0.045(4) 0.269(3) 0.042(13) Uani 1 1 d U . .
C104 C 1.046(5) -0.097(4) 0.283(4) 0.044(16) Uani 1 1 d U . .
C105 C 1.033(4) -0.131(4) 0.347(4) 0.042(16) Uani 1 1 d U . .
N106 N 0.952(4) -0.112(4) 0.398(3) 0.044(14) Uani 1 1 d U . .
C107 C 0.884(4) -0.059(4) 0.385(4) 0.042(15) Uani 1 1 d U . .
C108 C 0.600(5) 0.227(5) 0.308(4) 0.051(18) Uani 1 1 d U . .
C109 C 0.573(5) 0.240(5) 0.251(5) 0.06(2) Uani 1 1 d U . .
H109 H 0.6063 0.2034 0.2089 0.07 Uiso 1 1 calc R . .
C110 C 0.499(6) 0.305(5) 0.256(6) 0.07(2) Uani 1 1 d U . .
H110 H 0.4803 0.3138 0.218 0.078 Uiso 1 1 calc R . .
C111 C 0.453(6) 0.358(5) 0.316(6) 0.07(2) Uani 1 1 d U D .
C112 C 0.480(6) 0.348(5) 0.371(6) 0.06(2) Uani 1 1 d U . .
H112 H 0.4485 0.3859 0.4117 0.077 Uiso 1 1 calc R . .
C113 C 0.553(5) 0.282(5) 0.368(5) 0.056(19) Uani 1 1 d U . .
H113 H 0.5711 0.2747 0.406 0.067 Uiso 1 1 calc R . .
O114 O 0.379(4) 0.426(4) 0.323(4) 0.09(2) Uani 1 1 d DU . .
C115 C 0.337(5) 0.413(9) 0.281(7) 0.12(6) Uani 0.5 1 d PDU D 1
H11A H 0.324 0.3694 0.2961 0.144 Uiso 0.5 1 calc PR D 1
H11B H 0.3786 0.3998 0.2293 0.144 Uiso 0.5 1 calc PR D 1
C116 C 0.253(7) 0.483(10) 0.290(6) 0.16(6) Uani 0.5 1 d PDU D 1
H11C H 0.2654 0.5276 0.2759 0.189 Uiso 0.5 1 calc PR D 1
H11D H 0.2273 0.4747 0.2589 0.189 Uiso 0.5 1 calc PR D 1
C215 C 0.315(5) 0.466(17) 0.394(7) 0.12(6) Uani 0.5 1 d PDU D 2
H21A H 0.3292 0.5077 0.4005 0.144 Uiso 0.5 1 calc PR D 2
H21B H 0.3308 0.4301 0.4278 0.144 Uiso 0.5 1 calc PR D 2
C216 C 0.215(5) 0.50(2) 0.423(6) 0.16(6) Uani 0.5 1 d PDU D 2
H21C H 0.1922 0.4741 0.4614 0.189 Uiso 0.5 1 calc PR D 2
H21D H 0.1896 0.5559 0.4443 0.189 Uiso 0.5 1 calc PR D 2
O117 O 0.190(5) 0.500(5) 0.365(6) 0.13(3) Uani 1 1 d DU . .
C118 C 0.199(15) 0.437(12) 0.407(14) 0.21(15) Uani 0.5 1 d PDU D 1
H11E H 0.2484 0.4232 0.4209 0.256 Uiso 0.5 1 calc PR D 1
H11F H 0.2102 0.3912 0.3787 0.256 Uiso 0.5 1 calc PR D 1
C218 C 0.166(15) 0.439(9) 0.393(7) 0.14(6) Uani 0.5 1 d PDU D 2
H21E H 0.22 0.3904 0.383 0.171 Uiso 0.5 1 calc PR D 2
H21F H 0.1313 0.4328 0.3699 0.171 Uiso 0.5 1 calc PR D 2
C119 C 0.112(9) 0.463(11) 0.473(6) 0.20(9) Uani 1 1 d DU . .
H11G H 0.0723 0.5171 0.4764 0.242 Uiso 1 1 calc R D 1
H11H H 0.082 0.4313 0.4751 0.242 Uiso 1 1 calc R D 1
O120 O 0.145(8) 0.450(7) 0.530(7) 0.17(4) Uani 1 1 d DU D .
C121 C 0.077(10) 0.462(10) 0.601(8) 0.18(7) Uani 1 1 d DU . .
H12A H 0.0289 0.5148 0.6116 0.215 Uiso 1 1 calc R D .
H12B H 0.1018 0.4547 0.6373 0.215 Uiso 1 1 calc R . .
C122 C 0.039(10) 0.406(8) 0.606(13) 0.20(8) Uani 1 1 d DU D .
H12C H -0.0149 0.4187 0.6508 0.238 Uiso 1 1 calc R . .
H12D H 0.0262 0.4032 0.5641 0.238 Uiso 1 1 calc R . .
O123 O 0.111(7) 0.334(6) 0.607(7) 0.15(3) Uani 1 1 d DU . .
C124 C 0.092(11) 0.270(8) 0.609(9) 0.15(3) Uani 1 1 d DU D .
H12E H 0.1439 0.2259 0.5746 0.176 Uiso 1 1 calc R E 1
H12F H 0.0415 0.2831 0.597 0.176 Uiso 1 1 calc R E 1
C125 C 0.071(8) 0.249(9) 0.685(9) 0.15(5) Uani 1 1 d DU D 1
H12G H 0.0448 0.2947 0.72 0.182 Uiso 1 1 calc R D 1
H12H H 0.027 0.2285 0.6979 0.182 Uiso 1 1 calc R D 1
O126 O 0.150(7) 0.192(7) 0.691(6) 0.15(4) Uani 1 1 d DU . .
C127 C 0.132(8) 0.161(8) 0.759(7) 0.14(5) Uani 1 1 d DU D .
H12I H 0.0892 0.1405 0.7666 0.166 Uiso 1 1 calc R . .
H12J H 0.1067 0.2013 0.799 0.166 Uiso 1 1 calc R . .
C128 C 0.219(6) 0.097(7) 0.755(7) 0.11(4) Uani 1 1 d DU . .
H12K H 0.2077 0.0694 0.7973 0.133 Uiso 1 1 calc R D .
H12L H 0.2478 0.0609 0.7111 0.133 Uiso 1 1 calc R . .
P1 P 0.769(3) 0.017(4) 0.064(2) 0.16(2) Uani 1 1 d U . .
F1 F 0.844(5) 0.006(6) -0.014(4) 0.13(3) Uani 1 1 d U . .
F2 F 0.812(8) -0.074(9) 0.063(6) 0.19(4) Uani 1 1 d U . .
F3 F 0.832(6) 0.017(7) 0.098(5) 0.18(4) Uani 1 1 d U . .
F4 F 0.698(6) 0.031(11) 0.142(5) 0.26(7) Uani 1 1 d U . .
F5 F 0.725(8) 0.106(9) 0.064(7) 0.23(5) Uani 1 1 d U . .
F6 F 0.711(6) 0.013(9) 0.028(5) 0.18(4) Uani 1 1 d U . .
P2 P 0.9512(16) 0.7256(16) 0.6079(16) 0.072(7) Uani 1 1 d U . .
F7 F 0.890(6) 0.686(6) 0.621(5) 0.14(3) Uani 1 1 d U . .
F8 F 1.001(6) 0.666(6) 0.648(6) 0.17(4) Uani 1 1 d U . .
F9 F 1.017(5) 0.674(5) 0.532(4) 0.12(2) Uani 1 1 d U . .
F10 F 1.011(6) 0.767(6) 0.593(5) 0.14(3) Uani 1 1 d U . .
F11 F 0.898(6) 0.785(5) 0.570(5) 0.14(3) Uani 1 1 d U . .
F12 F 0.887(5) 0.778(5) 0.683(4) 0.11(2) Uani 1 1 d U . .
Cl1 Cl 0.771(3) 0.250(2) 0.359(2) 0.124(12) Uani 1 1 d DU . .
Cl2 Cl 0.841(4) 0.136(2) 0.440(2) 0.142(15) Uani 1 1 d DU . .
C129 C 0.868(2) 0.182(7) 0.365(5) 0.14(5) Uani 1 1 d DU . .
H12M H 0.9052 0.1448 0.3205 0.167 Uiso 1 1 calc R . .
H12N H 0.9023 0.2078 0.369 0.167 Uiso 1 1 calc R . .
Cl3A Cl 0.137(9) 0.570(6) 0.927(6) 0.26(8) Uani 0.6 1 d PDU F 1
Cl4A Cl 0.156(8) 0.469(8) 1.032(6) 0.32(12) Uani 0.6 1 d PDU G 1
Cl3B Cl 0.017(10) 0.597(12) 0.972(13) 0.29(12) Uani 0.4 1 d PDU H 2
Cl4B Cl 0.185(9) 0.522(12) 0.979(13) 0.28(13) Uani 0.4 1 d PDU H 2
C130 C 0.097(12) 0.510(11) 0.979(13) 0.14(9) Uani 0.5 1 d PDU H 2
H13A H 0.0705 0.491 1.0242 0.168 Uiso 0.5 1 calc PR H 2
H13B H 0.1178 0.4716 0.9382 0.168 Uiso 0.5 1 calc PR H 2
O131 O 0.749(5) 0.049(8) 0.667(6) 0.16(4) Uiso 1 1 d DU . .
C132 C 0.813(9) -0.012(9) 0.683(9) 0.19(8) Uani 1 1 d DU . .
H13C H 0.8094 -0.0599 0.6776 0.228 Uiso 1 1 calc R . .
H13D H 0.8034 -0.0022 0.734 0.228 Uiso 1 1 calc R . .
C133 C 0.900(6) -0.020(8) 0.635(7) 0.16(6) Uani 1 1 d DU . .
H13E H 0.9209 0.0069 0.6572 0.191 Uiso 1 1 calc R . .
H13F H 0.9444 -0.0746 0.6205 0.191 Uiso 1 1 calc R . .
C134 C 0.886(7) 0.014(8) 0.575(5) 0.13(5) Uani 1 1 d DU . .
H13G H 0.9018 -0.0252 0.5368 0.154 Uiso 1 1 calc R . .
H13H H 0.9224 0.0415 0.5539 0.154 Uiso 1 1 calc R . .
C135 C 0.792(8) 0.068(7) 0.600(7) 0.13(5) Uani 1 1 d DU . .
H13I H 0.7839 0.121 0.6057 0.161 Uiso 1 1 calc R . .
H13J H 0.7686 0.0637 0.5659 0.161 Uiso 1 1 calc R . .
O146 O 1.022(13) 0.115(11) 0.195(13) 0.07(7) Uiso 0.25 1 d PDU I 1
C147 C 0.98(2) 0.167(19) 0.15(2) 0.09(12) Uiso 0.25 1 d PDU I 1
H14A H 0.9178 0.1942 0.1822 0.113 Uiso 0.25 1 calc PR I 1
H14B H 0.9955 0.1401 0.1092 0.113 Uiso 0.25 1 calc PR I 1
C148 C 1.02(2) 0.221(18) 0.14(3) 0.13(15) Uiso 0.25 1 d PDU I 1
H14C H 1.0402 0.2262 0.0882 0.152 Uiso 0.25 1 calc PR I 1
H14D H 0.9745 0.2714 0.1674 0.152 Uiso 0.25 1 calc PR I 1
C149 C 1.09(3) 0.20(2) 0.16(3) 0.10(13) Uiso 0.25 1 d PDU I 1
H14E H 1.0815 0.2322 0.1985 0.114 Uiso 0.25 1 calc PR I 1
H14F H 1.1483 0.1893 0.1176 0.114 Uiso 0.25 1 calc PR I 1
C150 C 1.098(19) 0.12(2) 0.18(2) 0.07(9) Uiso 0.25 1 d PDU I 1
H15A H 1.1497 0.0816 0.147 0.082 Uiso 0.25 1 calc PR I 1
H15B H 1.1062 0.1192 0.2288 0.082 Uiso 0.25 1 calc PR I 1
O246 O 0.969(12) 0.167(12) 0.201(16) 0.09(8) Uiso 0.25 1 d PDU J 2
H24A H 0.9204 0.1731 0.2476 0.103 Uiso 0.25 1 calc PR J 2
H24B H 0.9601 0.1476 0.1628 0.103 Uiso 0.25 1 calc PR J 2
C247 C 0.970(14) 0.238(11) 0.19(3) 0.09(12) Uiso 0.25 1 d PDU J 2
H24C H 0.9393 0.2732 0.2327 0.109 Uiso 0.25 1 calc PR J 2
H24D H 0.9409 0.262 0.1547 0.109 Uiso 0.25 1 calc PR J 2
C248 C 1.063(17) 0.222(17) 0.15(3) 0.10(13) Uiso 0.25 1 d PDU J 2
H24E H 1.0784 0.2375 0.1044 0.118 Uiso 0.25 1 calc PR J 2
H24F H 1.0765 0.2495 0.1825 0.118 Uiso 0.25 1 calc PR J 2
C249 C 1.11(2) 0.141(18) 0.15(2) 0.09(11) Uiso 0.25 1 d PDU J 2
H24G H 1.1608 0.1288 0.1622 0.103 Uiso 0.25 1 calc PR J 2
H24H H 1.1319 0.116 0.1014 0.103 Uiso 0.25 1 calc PR J 2
C250 C 1.050(17) 0.11(2) 0.20(3) 0.09(12) Uiso 0.25 1 d PDU J 2
O141 O 0.288(10) 0.575(10) 1.132(10) 0.15(7) Uani 0.5 1 d PDU K 1
C143 C 0.165(19) 0.692(12) 1.152(16) 0.18(9) Uani 0.5 1 d PDU K 1
H14G H 0.1957 0.7245 1.1376 0.214 Uiso 0.5 1 calc PR K 1
H14H H 0.1069 0.7179 1.1496 0.214 Uiso 0.5 1 calc PR K 1
C142 C 0.219(16) 0.615(14) 1.111(14) 0.14(7) Uani 0.5 1 d PDU K 1
H14I H 0.1824 0.5884 1.1193 0.168 Uiso 0.5 1 calc PR K 1
H14J H 0.2436 0.6193 1.0585 0.168 Uiso 0.5 1 calc PR K 1
C145 C 0.251(14) 0.609(18) 1.204(10) 0.14(7) Uani 0.5 1 d PDU K 1
H14K H 0.2847 0.6332 1.2098 0.168 Uiso 0.5 1 calc PR K 1
H14L H 0.251 0.5695 1.237 0.168 Uiso 0.5 1 calc PR K 1
C144 C 0.160(16) 0.665(19) 1.219(12) 0.18(9) Uani 0.5 1 d PDU K 1
H14M H 0.1194 0.6418 1.2368 0.214 Uiso 0.5 1 calc PR K 1
H14N H 0.1405 0.7075 1.256 0.214 Uiso 0.5 1 calc PR K 1
C5F C 0.258(15) 0.408(13) 1.169(12) 0.12(6) Uiso 0.75 1 d PU . .
C5G C 0.928(15) 0.223(13) 1.005(13) 0.13(7) Uiso 0.75 1 d PU . .
C5C C 0.980(10) 0.111(9) 0.899(8) 0.08(4) Uiso 0.75 1 d PU . .
C5D C 0.961(18) 0.109(15) 0.985(15) 0.15(8) Uiso 0.75 1 d PU . .
C5L C 0.929(16) 0.171(14) 0.925(13) 0.13(7) Uiso 0.75 1 d PU . .
C7O C 0.908(17) 0.166(15) 1.070(14) 0.13(7) Uiso 0.75 1 d PU . .
C6W C 0.27(2) 0.312(19) 1.194(18) 0.12(9) Uiso 0.5 1 d PU . .
C6E C 0.18(2) 0.404(19) 1.148(18) 0.12(9) Uiso 0.5 1 d PU . .
C6T C 0.172(19) 0.425(17) 1.204(16) 0.10(7) Uiso 0.5 1 d PU . .
C6U C 0.16(2) 0.36(2) 1.184(19) 0.13(9) Uiso 0.5 1 d PU . .
C7W C 0.24(2) 0.30(2) 1.172(18) 0.12(9) Uiso 0.5 1 d PU . .
C7E C 0.31(3) 0.33(2) 1.20(2) 0.14(11) Uiso 0.5 1 d PU . .
C7I C 0.31(4) 0.34(4) 1.14(3) 0.11(14) Uiso 0.25 1 d PU . .
C7P C 0.82(2) 0.115(19) 0.510(18) 0.12(9) Uiso 0.5 1 d PU . .
C5H C 0.88(5) 0.14(5) 1.03(4) 0.15(18) Uiso 0.25 1 d PU . .
C5E C 0.88(3) 0.20(2) 1.05(2) 0.13(11) Uiso 0.5 1 d PU . .

loop_
_atom_site_aniso_label
_atom_site_aniso_U_11
_atom_site_aniso_U_22
_atom_site_aniso_U_33
_atom_site_aniso_U_23
_atom_site_aniso_U_13
_atom_site_aniso_U_12
Cu1 0.029(4) 0.047(5) 0.042(5) 0.001(4) -0.014(4) -0.010(4)
Cu2 0.031(4) 0.057(6) 0.044(5) -0.009(4) -0.016(4) -0.004(4)
C1 0.10(8) 0.11(9) 0.10(8) 0.01(7) -0.07(7) -0.05(7)
O2 0.10(5) 0.09(5) 0.07(4) 0.00(4) -0.06(4) -0.04(4)
C3 0.08(6) 0.07(5) 0.06(5) 0.00(4) -0.04(5) -0.03(4)
C4 0.06(5) 0.07(6) 0.06(5) 0.00(4) -0.03(4) -0.02(4)
C5 0.05(5) 0.07(6) 0.05(5) -0.01(4) -0.02(4) -0.02(4)
C6 0.06(5) 0.08(6) 0.05(5) -0.01(4) -0.03(4) -0.01(4)
C7 0.09(7) 0.10(7) 0.06(6) -0.03(5) -0.04(5) 0.01(5)
C8 0.11(8) 0.08(7) 0.08(7) -0.04(6) -0.06(6) 0.00(5)
C9 0.05(4) 0.10(7) 0.06(5) -0.03(5) -0.02(4) 0.00(5)
C10 0.04(4) 0.07(6) 0.05(4) -0.01(4) -0.02(3) -0.01(4)
N11 0.04(3) 0.07(5) 0.05(4) -0.02(3) -0.02(3) 0.00(3)
C12 0.04(4) 0.12(8) 0.06(5) -0.04(5) -0.03(4) 0.01(5)
C13 0.04(5) 0.22(14) 0.07(7) -0.07(8) -0.02(4) 0.01(7)
C14 0.05(5) 0.17(12) 0.07(6) -0.06(7) -0.02(4) 0.00(6)
C15 0.03(4) 0.13(9) 0.06(5) -0.04(5) -0.02(4) 0.01(5)
N16 0.03(3) 0.08(5) 0.05(4) -0.02(3) -0.01(3) -0.01(3)
C17 0.04(4) 0.07(5) 0.05(4) -0.01(4) -0.02(3) -0.01(3)
C18 0.03(4) 0.10(7) 0.05(5) -0.02(4) -0.02(3) 0.00(4)
C19 0.04(4) 0.18(12) 0.09(7) -0.07(7) -0.03(5) 0.03(6)
C20 0.04(5) 0.20(13) 0.09(8) -0.08(8) -0.03(5) 0.03(6)
C21 0.03(3) 0.05(4) 0.05(4) 0.00(3) -0.02(3) -0.01(3)
C22 0.03(3) 0.05(4) 0.04(4) 0.00(3) -0.01(3) -0.01(3)
C23 0.03(3) 0.05(4) 0.04(4) 0.00(3) -0.01(3) -0.01(3)
N24 0.03(3) 0.04(3) 0.04(3) 0.00(2) -0.01(2) -0.01(2)
C25 0.03(3) 0.05(4) 0.04(4) 0.00(3) -0.01(3) -0.02(3)
C26 0.03(4) 0.08(6) 0.05(5) -0.01(4) -0.02(3) -0.01(4)
C27 0.04(4) 0.09(6) 0.05(5) -0.02(4) -0.02(3) -0.01(4)
C28 0.04(4) 0.07(5) 0.05(4) -0.01(4) -0.02(3) -0.01(3)
C29 0.04(3) 0.05(4) 0.05(4) 0.01(3) -0.02(3) -0.02(3)
N30 0.04(3) 0.05(4) 0.04(3) 0.01(3) -0.02(3) -0.02(3)
C31 0.04(4) 0.06(5) 0.04(4) 0.01(3) -0.02(3) -0.02(3)
C32 0.04(4) 0.05(4) 0.04(4) 0.01(3) -0.02(3) -0.02(3)
C33 0.04(4) 0.06(5) 0.05(4) 0.01(3) -0.02(3) -0.02(3)
C34 0.04(4) 0.05(5) 0.06(5) 0.00(3) -0.02(3) -0.01(3)
C35 0.05(4) 0.05(4) 0.05(4) 0.01(3) -0.03(3) -0.02(4)
C36 0.05(4) 0.07(6) 0.05(4) 0.01(4) -0.02(4) -0.02(4)
C37 0.06(5) 0.08(6) 0.06(5) 0.00(4) -0.03(4) -0.02(5)
C38 0.07(5) 0.06(5) 0.05(4) 0.00(4) -0.03(4) -0.02(4)
C39 0.07(5) 0.06(5) 0.07(5) 0.01(4) -0.04(4) -0.03(4)
C40 0.05(4) 0.06(5) 0.05(4) 0.01(4) -0.03(4) -0.02(4)
O41 0.09(5) 0.10(5) 0.07(4) -0.02(4) -0.04(4) -0.02(4)
C42 0.11(9) 0.11(10) 0.09(8) -0.01(7) -0.06(7) -0.04(8)
O43 0.06(4) 0.22(11) 0.18(9) 0.12(9) -0.04(5) -0.06(6)
C44 0.05(5) 0.15(11) 0.13(8) 0.07(9) -0.03(5) -0.04(6)
C45 0.06(6) 0.18(13) 0.13(7) 0.08(9) -0.06(5) -0.07(7)
C46 0.06(5) 0.13(9) 0.09(6) 0.05(7) -0.04(5) -0.05(6)
C47 0.04(4) 0.07(6) 0.06(5) 0.02(4) -0.02(3) -0.02(4)
C48 0.04(4) 0.07(6) 0.06(5) 0.02(5) -0.01(4) -0.01(4)
C49 0.05(5) 0.10(8) 0.08(6) 0.03(6) 0.00(4) -0.02(5)
C50 0.04(3) 0.06(5) 0.04(4) 0.00(3) -0.01(3) -0.02(3)
N51 0.03(3) 0.05(4) 0.05(3) -0.01(3) -0.01(2) -0.01(3)
C52 0.03(3) 0.05(4) 0.04(4) 0.00(3) -0.01(3) -0.01(3)
C53 0.03(3) 0.05(4) 0.04(4) 0.00(3) -0.01(3) -0.01(3)
C54 0.04(3) 0.07(5) 0.04(4) 0.01(4) -0.02(3) -0.01(4)
C55 0.04(4) 0.07(6) 0.04(4) 0.01(4) -0.01(3) -0.02(4)
C56 0.04(3) 0.05(4) 0.04(4) 0.00(3) -0.02(3) -0.02(3)
N57 0.03(3) 0.04(3) 0.05(3) 0.00(3) -0.02(2) -0.01(2)
C58 0.04(3) 0.05(4) 0.05(4) 0.00(3) -0.02(3) -0.01(3)
C59 0.05(4) 0.05(5) 0.05(5) 0.01(4) -0.02(3) -0.01(4)
C60 0.04(4) 0.06(5) 0.05(4) 0.01(4) -0.02(3) -0.01(3)
C61 0.04(3) 0.04(4) 0.05(4) 0.00(3) -0.01(3) -0.01(3)
C62 0.04(4) 0.05(4) 0.05(4) 0.00(3) -0.02(3) -0.01(3)
C63 0.05(4) 0.05(5) 0.05(4) 0.00(4) -0.02(4) -0.01(3)
C64 0.06(5) 0.06(5) 0.05(4) 0.01(4) -0.03(4) -0.01(4)
C65 0.05(4) 0.06(5) 0.07(5) 0.00(4) -0.03(4) 0.00(4)
C66 0.06(5) 0.06(5) 0.06(5) -0.01(4) -0.03(4) 0.01(4)
C67 0.05(4) 0.06(5) 0.06(5) -0.01(4) -0.04(4) 0.00(4)
O68 0.07(4) 0.07(4) 0.09(5) -0.01(4) -0.06(4) 0.01(3)
C69 0.07(5) 0.09(7) 0.08(6) 0.01(5) -0.05(5) -0.02(5)
C70 0.06(5) 0.12(9) 0.10(7) 0.03(7) -0.05(5) -0.03(6)
O71A 0.08(6) 0.10(9) 0.10(8) -0.01(7) -0.02(5) -0.03(6)
C72A 0.08(6) 0.10(9) 0.10(8) -0.01(7) -0.02(5) -0.03(6)
O71B 0.06(6) 0.12(13) 0.12(9) 0.02(10) -0.04(6) -0.01(8)
C72B 0.05(7) 0.12(14) 0.14(13) 0.01(10) -0.04(8) -0.02(9)
C73 0.09(7) 0.10(7) 0.14(10) -0.01(8) -0.01(7) -0.03(7)
O74 0.06(4) 0.10(5) 0.16(8) -0.03(5) 0.00(5) -0.03(4)
C75 0.05(5) 0.11(7) 0.10(8) 0.02(7) -0.03(5) -0.02(5)
C76 0.08(7) 0.11(8) 0.11(8) 0.01(7) -0.04(7) -0.04(6)
O77A 0.09(7) 0.09(6) 0.11(8) 0.01(6) -0.05(6) -0.03(6)
C78A 0.15(12) 0.08(7) 0.17(10) 0.00(8) -0.08(9) -0.04(8)
C79A 0.15(12) 0.08(7) 0.17(10) 0.00(8) -0.08(9) -0.04(8)
O77B 0.09(7) 0.09(6) 0.11(8) 0.01(6) -0.05(6) -0.03(6)
C78B 0.16(10) 0.08(11) 0.15(15) 0.02(10) -0.06(11) 0.00(10)
C79B 0.16(10) 0.08(11) 0.15(15) 0.02(10) -0.06(11) 0.00(10)
O80 0.23(11) 0.11(7) 0.16(9) 0.01(6) -0.10(9) -0.06(7)
C81A 0.14(10) 0.20(14) 0.21(12) 0.08(11) -0.09(10) -0.03(11)
C81B 0.14(10) 0.20(14) 0.21(12) 0.08(11) -0.09(10) -0.03(11)
C82 0.08(8) 0.25(15) 0.23(15) 0.15(12) -0.08(9) -0.09(8)
O83 0.06(4) 0.12(6) 0.08(5) -0.04(4) 0.01(3) -0.05(4)
C84 0.06(4) 0.07(6) 0.06(5) -0.01(4) 0.00(4) -0.04(5)
C85 0.04(4) 0.06(5) 0.07(5) -0.01(4) -0.01(4) -0.02(4)
C86 0.05(4) 0.06(5) 0.05(4) 0.00(4) -0.01(3) -0.03(4)
C87 0.04(3) 0.04(4) 0.04(4) 0.01(3) -0.01(3) -0.02(3)
C88 0.06(4) 0.05(5) 0.05(4) 0.01(4) -0.02(3) -0.02(4)
C89 0.07(5) 0.07(6) 0.04(4) 0.01(4) -0.01(4) -0.03(5)
C90 0.04(3) 0.04(4) 0.04(4) 0.00(3) -0.01(3) -0.02(3)
N91 0.03(3) 0.04(3) 0.03(3) 0.00(2) -0.01(2) -0.01(2)
C92 0.03(3) 0.04(4) 0.03(3) 0.00(3) -0.01(3) -0.01(3)
C93 0.04(3) 0.04(4) 0.04(4) 0.00(3) -0.02(3) -0.01(3)
C94 0.04(3) 0.05(4) 0.05(4) 0.01(3) -0.02(3) -0.01(3)
C95 0.05(4) 0.04(4) 0.05(4) 0.01(3) -0.02(3) -0.02(3)
C96 0.03(3) 0.04(4) 0.04(3) 0.00(3) -0.01(3) -0.01(3)
N97 0.03(3) 0.05(3) 0.04(3) 0.00(2) -0.02(2) -0.01(2)
C98 0.04(3) 0.06(4) 0.04(4) 0.01(3) -0.02(3) -0.02(3)
C99 0.04(4) 0.06(5) 0.04(4) 0.02(4) -0.02(3) -0.02(3)
C100 0.03(3) 0.06(5) 0.04(4) 0.01(3) -0.01(3) -0.01(3)
C101 0.03(3) 0.05(4) 0.04(4) 0.00(3) -0.02(3) -0.01(3)
C102 0.03(3) 0.04(4) 0.04(4) 0.00(3) -0.01(3) -0.01(3)
N103 0.03(3) 0.05(4) 0.04(3) 0.00(3) -0.01(2) -0.01(3)
C104 0.03(3) 0.05(4) 0.04(4) 0.00(3) -0.02(3) -0.01(3)
C105 0.03(3) 0.05(4) 0.04(4) 0.00(3) -0.01(3) -0.01(3)
N106 0.03(3) 0.05(3) 0.04(3) 0.00(3) -0.01(2) -0.01(3)
C107 0.03(3) 0.04(4) 0.04(4) 0.00(3) -0.02(3) -0.01(3)
C108 0.03(3) 0.06(4) 0.05(4) 0.02(3) -0.02(3) -0.01(3)
C109 0.04(4) 0.07(5) 0.06(5) 0.03(4) -0.03(4) -0.02(4)
C110 0.06(5) 0.06(5) 0.08(6) 0.03(4) -0.04(5) -0.02(4)
C111 0.04(4) 0.06(5) 0.10(6) 0.02(4) -0.03(4) -0.02(3)
C112 0.05(4) 0.05(5) 0.08(6) 0.00(4) -0.02(4) -0.02(4)
C113 0.04(4) 0.06(5) 0.06(5) 0.01(4) -0.02(4) -0.02(3)
O114 0.07(4) 0.07(4) 0.12(6) 0.01(4) -0.06(4) -0.01(3)
C115 0.08(7) 0.13(13) 0.13(11) -0.02(9) -0.06(7) 0.00(7)
C116 0.07(7) 0.16(14) 0.18(10) -0.01(11) -0.07(6) 0.02(9)
C215 0.08(7) 0.13(13) 0.13(11) -0.02(9) -0.06(7) 0.00(7)
C216 0.07(7) 0.16(14) 0.18(10) -0.01(11) -0.07(6) 0.02(9)
O117 0.09(5) 0.11(7) 0.17(8) -0.01(6) -0.07(5) 0.00(5)
C118 0.11(17) 0.18(18) 0.21(12) 0.03(14) -0.03(14) 0.03(18)
C218 0.06(13) 0.13(15) 0.18(11) 0.02(14) -0.06(11) 0.01(10)
C119 0.11(11) 0.19(16) 0.17(10) 0.03(11) -0.05(7) 0.04(10)
O120 0.12(8) 0.13(9) 0.20(10) 0.00(9) -0.08(7) 0.00(7)
C121 0.17(15) 0.11(9) 0.16(10) -0.05(11) -0.08(10) 0.03(9)
C122 0.13(12) 0.17(11) 0.18(17) -0.01(13) -0.02(12) 0.00(9)
O123 0.11(6) 0.16(8) 0.19(8) -0.01(7) -0.09(6) -0.06(5)
C124 0.11(6) 0.16(8) 0.19(8) -0.01(7) -0.09(6) -0.06(5)
C125 0.10(9) 0.18(13) 0.18(11) -0.03(9) -0.05(10) -0.07(9)
O126 0.10(7) 0.20(11) 0.15(8) -0.02(7) -0.05(7) -0.06(7)
C127 0.09(7) 0.19(14) 0.13(10) -0.04(8) -0.01(8) -0.08(8)
C128 0.09(7) 0.16(11) 0.08(7) -0.03(7) 0.01(5) -0.08(7)
P1 0.07(2) 0.26(6) 0.06(2) 0.01(3) -0.030(17) -0.02(3)
F1 0.09(4) 0.20(8) 0.07(4) 0.00(4) -0.03(3) -0.04(5)
F2 0.17(9) 0.26(8) 0.15(8) 0.07(7) -0.09(7) -0.09(7)
F3 0.10(5) 0.27(11) 0.09(5) -0.04(7) -0.05(5) -0.02(6)
F4 0.08(5) 0.49(18) 0.09(5) 0.03(8) -0.02(4) -0.04(8)
F5 0.17(10) 0.22(7) 0.17(9) -0.05(7) -0.08(8) 0.03(7)
F6 0.12(6) 0.34(13) 0.12(6) 0.08(8) -0.07(6) -0.11(8)
P2 0.049(13) 0.071(16) 0.090(19) 0.024(14) -0.029(13) -0.023(12)
F7 0.14(6) 0.17(8) 0.16(8) 0.04(6) -0.05(5) -0.11(6)
F8 0.13(7) 0.15(7) 0.17(8) 0.05(6) -0.08(6) 0.00(5)
F9 0.11(5) 0.11(5) 0.12(5) -0.02(4) -0.01(4) -0.05(4)
F10 0.13(6) 0.20(9) 0.12(6) -0.02(5) -0.01(5) -0.12(7)
F11 0.15(7) 0.12(6) 0.15(7) 0.05(5) -0.10(6) -0.03(5)
F12 0.09(4) 0.12(5) 0.09(4) 0.01(4) -0.01(3) -0.04(4)
Cl1 0.14(3) 0.15(3) 0.11(3) 0.00(2) -0.05(2) -0.08(3)
Cl2 0.21(5) 0.13(3) 0.13(3) 0.01(2) -0.09(3) -0.08(3)
C129 0.20(15) 0.14(13) 0.15(13) 0.04(11) -0.11(14) -0.10(10)
Cl3A 0.25(14) 0.16(9) 0.18(11) 0.00(8) 0.02(10) -0.03(9)
Cl4A 0.21(12) 0.4(2) 0.25(16) -0.13(16) 0.09(12) -0.20(15)
Cl3B 0.17(15) 0.3(3) 0.3(3) 0.1(2) -0.09(17) -0.05(17)
Cl4B 0.16(14) 0.4(3) 0.3(2) -0.1(2) -0.10(16) -0.06(16)
C130 0.2(3) 0.2(2) 0.09(19) 0.0(2) -0.1(3) -0.1(2)
C132 0.3(2) 0.12(12) 0.13(12) 0.04(10) -0.04(12) -0.12(14)
C133 0.21(14) 0.09(10) 0.12(11) -0.01(8) -0.07(10) -0.02(10)
C134 0.15(10) 0.12(12) 0.09(8) -0.02(7) -0.02(8) -0.06(8)
C135 0.15(11) 0.11(11) 0.14(10) 0.01(8) -0.05(10) -0.05(8)
O141 0.13(14) 0.17(17) 0.13(13) -0.04(13) -0.03(11) -0.06(11)
C143 0.15(14) 0.20(18) 0.14(14) -0.05(14) -0.04(14) -0.05(13)
C142 0.13(13) 0.18(17) 0.11(11) -0.02(11) -0.01(11) -0.09(12)
C145 0.13(13) 0.18(17) 0.11(11) -0.02(11) -0.01(11) -0.09(12)
C144 0.15(14) 0.20(18) 0.14(14) -0.05(14) -0.04(14) -0.05(13)

loop_
_atom_type_symbol
_atom_type_description
_atom_type_scat_dispersion_real
_atom_type_scat_dispersion_imag
_atom_type_scat_source
C C 0.0033 0.0016 'International Tables Vol C Tables 4.2.6.8 and 6.1.1.4'
H H 0 0 'International Tables Vol C Tables 4.2.6.8 and 6.1.1.4'
N N 0.0061 0.0033 'International Tables Vol C Tables 4.2.6.8 and 6.1.1.4'
O O 0.0106 0.006 'International Tables Vol C Tables 4.2.6.8 and 6.1.1.4'
F F 0.0171 0.0103 'International Tables Vol C Tables 4.2.6.8 and 6.1.1.4'
P P 0.1023 0.0942 'International Tables Vol C Tables 4.2.6.8 and 6.1.1.4'
Cu Cu 0.3201 1.2651 'International Tables Vol C Tables 4.2.6.8 and 6.1.1.4'
Cl Cl 0.1484 0.1585 'International Tables Vol C Tables 4.2.6.8 and 6.1.1.4'

loop_
_geom_angle_atom_site_label_1
_geom_angle_atom_site_label_2
_geom_angle_atom_site_label_3
_geom_angle
_geom_angle_site_symmetry_3
N30 Cu1 N24 82(2) .
N30 Cu1 N91 136(2) .
N24 Cu1 N91 117(2) .
N30 Cu1 N97 110(2) .
N24 Cu1 N97 138(2) .
N91 Cu1 N97 83(2) .
N16 Cu2 N57 127(3) .
N16 Cu2 N11 82(3) .
N57 Cu2 N11 134(3) .
N16 Cu2 N51 137(3) .
N57 Cu2 N51 82(2) .
N11 Cu2 N51 102(3) .
O2 C1 H1A 109.5 .
O2 C1 H1B 109.5 .
H1A C1 H1B 109.5 .
O2 C1 H1C 109.5 .
H1A C1 H1C 109.5 .
H1B C1 H1C 109.5 .
C3 O2 C1 117(8) .
C8 C3 C4 120(8) .
C8 C3 O2 114(9) .
C4 C3 O2 126(9) .
C3 C4 C5 119(9) .
C3 C4 H4 120.3 .
C5 C4 H4 120.3 .
C6 C5 C4 122(9) .
C6 C5 H5 119.2 .
C4 C5 H5 119.2 .
C5 C6 C7 118(8) .
C5 C6 C9 122(8) .
C7 C6 C9 120(8) .
C6 C7 C8 120(9) .
C6 C7 H7 120 .
C8 C7 H7 120 .
C3 C8 C7 121(9) .
C3 C8 H8 119.6 .
C7 C8 H8 119.6 .
C10 C9 C14 117(8) .
C10 C9 C6 122(8) .
C14 C9 C6 122(8) .
N11 C10 C9 124(8) .
N11 C10 H10 118 .
C9 C10 H10 118 .
C10 N11 C12 119(7) .
C10 N11 Cu2 126(5) .
C12 N11 Cu2 113(6) .
N11 C12 C13 121(9) .
N11 C12 C15 114(8) .
C13 C12 C15 125(8) .
C14 C13 C12 120(9) .
C14 C13 H13 120.2 .
C12 C13 H13 120.2 .
C13 C14 C9 120(9) .
C13 C14 H14 120 .
C9 C14 H14 120 .
N16 C15 C20 121(8) .
N16 C15 C12 116(7) .
C20 C15 C12 123(8) .
C15 N16 C17 119(7) .
C15 N16 Cu2 112(6) .
C17 N16 Cu2 127(5) .
N16 C17 C21 118(7) .
N16 C17 C18 123(7) .
C21 C17 C18 120(7) .
C19 C18 C17 117(8) .
C19 C18 C28 124(7) .
C17 C18 C28 119(7) .
C20 C19 C18 121(8) .
C20 C19 H19 119.6 .
C18 C19 H19 119.6 .
C19 C20 C15 120(9) .
C19 C20 H20 120.2 .
C15 C20 H20 120.2 .
C22 C21 C17 121(7) .
C22 C21 H21 119.5 .
C17 C21 H21 119.5 .
C21 C22 C23 121(7) .
C21 C22 H22 119.3 .
C23 C22 H22 119.3 .
N24 C23 C28 123(6) .
N24 C23 C22 118(6) .
C28 C23 C22 120(7) .
C25 N24 C23 119(6) .
C25 N24 Cu1 113(5) .
C23 N24 Cu1 128(4) .
N24 C25 C26 122(7) .
N24 C25 C29 116(6) .
C26 C25 C29 122(6) .
C27 C26 C25 119(7) .
C27 C26 H26 120.3 .
C25 C26 H26 120.3 .
C26 C27 C28 119(8) .
C26 C27 H27 120.4 .
C28 C27 H27 120.4 .
C23 C28 C27 118(7) .
C23 C28 C18 119(7) .
C27 C28 C18 123(7) .
N30 C29 C34 121(7) .
N30 C29 C25 115(6) .
C34 C29 C25 124(7) .
C31 N30 C29 118(6) .
C31 N30 Cu1 128(5) .
C29 N30 Cu1 113(5) .
N30 C31 C32 125(7) .
N30 C31 H31 117.3 .
C32 C31 H31 117.3 .
C31 C32 C33 115(7) .
C31 C32 C35 121(7) .
C33 C32 C35 124(7) .
C34 C33 C32 121(7) .
C34 C33 H33 119.4 .
C32 C33 H33 119.4 .
C33 C34 C29 119(7) .
C33 C34 H34 120.7 .
C29 C34 H34 120.7 .
C40 C35 C36 117(8) .
C40 C35 C32 121(7) .
C36 C35 C32 122(7) .
C37 C36 C35 123(9) .
C37 C36 H36 118.6 .
C35 C36 H36 118.6 .
C36 C37 C38 119(9) .
C36 C37 H37 120.3 .
C38 C37 H37 120.3 .
C37 C38 O41 116(9) .
C37 C38 C39 120(8) .
O41 C38 C39 123(9) .
C38 C39 C40 119(8) .
C38 C39 H39 120.4 .
C40 C39 H39 120.4 .
C35 C40 C39 121(8) .
C35 C40 H40 119.7 .
C39 C40 H40 119.7 .
C38 O41 C42 118(8) .
O41 C42 H42A 109.5 .
O41 C42 H42B 109.5 .
H42A C42 H42B 109.5 .
O41 C42 H42C 109.5 .
H42A C42 H42C 109.5 .
H42B C42 H42C 109.5 .
C44 O43 C82 111(9) .
C45 C44 O43 133(10) .
C45 C44 C49 117(9) .
O43 C44 C49 111(10) .
C44 C45 C46 123(10) .
C44 C45 H45 118.3 .
C46 C45 H45 118.3 .
C45 C46 C47 121(10) .
C45 C46 H46 119.3 .
C47 C46 H46 119.3 .
C46 C47 C48 118(9) .
C46 C47 C50 120(8) .
C48 C47 C50 122(8) .
C47 C48 C49 120(10) .
C47 C48 H48 120 .
C49 C48 H48 120 .
C48 C49 C44 120(10) .
C48 C49 H49 119.8 .
C44 C49 H49 119.8 .
N51 C50 C55 122(7) .
N51 C50 C47 116(7) .
C55 C50 C47 122(8) .
C50 N51 C52 118(6) .
C50 N51 Cu2 128(5) .
C52 N51 Cu2 112(5) .
N51 C52 C53 123(7) .
N51 C52 C56 116(6) .
C53 C52 C56 121(6) .
C54 C53 C52 118(7) .
C54 C53 C104 123(7) 2_756
C52 C53 C104 119(7) 2_756
C55 C54 C53 120(7) .
C55 C54 H54 120.2 .
C53 C54 H54 120.2 .
C50 C55 C54 119(8) .
C50 C55 H55 120.3 .
C54 C55 H55 120.3 .
N57 C56 C61 123(7) .
N57 C56 C52 117(6) .
C61 C56 C52 121(6) .
C58 N57 C56 119(6) .
C58 N57 Cu2 129(5) .
C56 N57 Cu2 113(5) .
N57 C58 C59 120(7) .
N57 C58 C62 117(7) .
C59 C58 C62 122(7) .
C60 C59 C58 120(8) .
C60 C59 H59 119.9 .
C58 C59 H59 119.9 .
C59 C60 C61 120(7) .
C59 C60 H60 120.2 .
C61 C60 H60 120.2 .
C60 C61 C56 118(7) .
C60 C61 C105 124(7) 2_756
C56 C61 C105 118(7) 2_756
C67 C62 C63 118(7) .
C67 C62 C58 123(7) .
C63 C62 C58 119(7) .
C64 C63 C62 121(8) .
C64 C63 H63 119.3 .
C62 C63 H63 119.3 .
C65 C64 C63 119(8) .
C65 C64 H64 120.6 .
C63 C64 H64 120.6 .
O68 C65 C64 124(8) .
O68 C65 C66 115(8) .
C64 C65 C66 120(8) .
C67 C66 C65 120(8) .
C67 C66 H66 120.2 .
C65 C66 H66 120.2 .
C66 C67 C62 121(8) .
C66 C67 H67 119.3 .
C62 C67 H67 119.3 .
C65 O68 C69 116(6) .
O68 C69 C70 107(6) .
O68 C69 H69A 110.4 .
C70 C69 H69A 110.4 .
O68 C69 H69B 110.4 .
C70 C69 H69B 110.4 .
H69A C69 H69B 108.6 .
O71B C70 O71A 32(9) .
O71B C70 C69 107(5) .
O71A C70 C69 112(6) .
O71B C70 H70A 82.2 .
O71A C70 H70A 109.3 .
C69 C70 H70A 109.3 .
O71B C70 H70B 135.8 .
O71A C70 H70B 109.3 .
C69 C70 H70B 109.3 .
H70A C70 H70B 107.9 .
C72A O71A C70 112(6) .
O71A C72A C73 112(6) .
O71A C72A H72A 109.3 .
C73 C72A H72A 109.3 .
O71A C72A H72B 109.3 .
C73 C72A H72B 109.3 .
H72A C72A H72B 108 .
C70 O71B C72B 110(5) .
O71B C72B C73 106(5) .
O71B C72B H72C 110.5 .
C73 C72B H72C 110.5 .
O71B C72B H72D 110.5 .
C73 C72B H72D 110.5 .
H72C C72B H72D 108.7 .
O74 C73 C72B 115(10) .
O74 C73 C72A 97(10) .
C72B C73 C72A 46(9) .
O74 C73 H73A 112.3 .
C72B C73 H73A 130.1 .
C72A C73 H73A 112.3 .
O74 C73 H73B 112.3 .
C72B C73 H73B 65.9 .
C72A C73 H73B 112.3 .
H73A C73 H73B 109.9 .
C75 O74 C73 111(7) .
O74 C75 C76 107(8) .
O74 C75 H75A 110.3 .
C76 C75 H75A 110.3 .
O74 C75 H75B 110.3 .
C76 C75 H75B 110.3 .
H75A C75 H75B 108.6 .
O77A C76 O77B 43(9) .
O77A C76 C75 104(9) .
O77B C76 C75 106(10) .
O77A C76 H76A 110.9 .
O77B C76 H76A 70.9 .
C75 C76 H76A 110.9 .
O77A C76 H76B 110.9 .
O77B C76 H76B 140.1 .
C75 C76 H76B 110.9 .
H76A C76 H76B 108.9 .
C76 O77A C78A 107(10) .
O77A C78A C79A 109(6) .
O77A C78A H78A 109.9 .
C79A C78A H78A 109.9 .
O77A C78A H78B 109.9 .
C79A C78A H78B 109.9 .
H78A C78A H78B 108.3 .
O80 C79A C78A 109(7) .
O80 C79A H79A 109.9 .
C78A C79A H79A 109.9 .
O80 C79A H79B 109.9 .
C78A C79A H79B 109.9 .
H79A C79A H79B 108.3 .
C78B O77B C76 111(10) .
O77B C78B C79B 110(7) .
O77B C78B H78C 109.7 .
C79B C78B H78C 109.7 .
O77B C78B H78D 109.7 .
C79B C78B H78D 109.7 .
H78C C78B H78D 108.2 .
O80 C79B C78B 109(7) .
O80 C79B H79C 109.9 .
C78B C79B H79C 109.9 .
O80 C79B H79D 109.9 .
C78B C79B H79D 109.9 .
H79C C79B H79D 108.3 .
C81A O80 C79B 77(9) .
C81A O80 C81B 59(10) .
C79B O80 C81B 111.7(12) .
C81A O80 C79A 113(7) .
C79B O80 C79A 97(10) .
C81B O80 C79A 63(7) .
O80 C81A C82 110(6) .
O80 C81A H81A 109.7 .
C82 C81A H81A 109.7 .
O80 C81A H81B 109.7 .
C82 C81A H81B 109.7 .
H81A C81A H81B 108.2 .
C82 C81B O80 125(10) .
C82 C81B H81C 106.1 .
O80 C81B H81C 106.1 .
C82 C81B H81D 106.1 .
O80 C81B H81D 106.1 .
H81C C81B H81D 106.3 .
C81B C82 O43 123(10) .
C81B C82 C81A 61(9) .
O43 C82 C81A 110(7) .
C81B C82 H82A 126.8 .
O43 C82 H82A 109.7 .
C81A C82 H82A 109.7 .
C81B C82 H82B 49.3 .
O43 C82 H82B 109.7 .
C81A C82 H82B 109.7 .
H82A C82 H82B 108.2 .
C84 O83 C128 117(8) .
O83 C84 C85 123(10) .
O83 C84 C89 116(9) .
C85 C84 C89 121(8) .
C84 C85 C86 119(8) .
C84 C85 H85 120.7 .
C86 C85 H85 120.7 .
C87 C86 C85 122(8) .
C87 C86 H86 119.1 .
C85 C86 H86 119.1 .
C86 C87 C88 119(7) .
C86 C87 C90 121(7) .
C88 C87 C90 120(7) .
C89 C88 C87 120(8) .
C89 C88 H88 120.1 .
C87 C88 H88 120.1 .
C84 C89 C88 120(9) .
C84 C89 H89 119.9 .
C88 C89 H89 119.9 .
N91 C90 C95 121(6) .
N91 C90 C87 119(6) .
C95 C90 C87 121(7) .
C90 N91 C92 119(6) .
C90 N91 Cu1 129(5) .
C92 N91 Cu1 112(5) .
N91 C92 C93 123(6) .
N91 C92 C96 117(6) .
C93 C92 C96 120(6) .
C94 C93 C92 118(6) .
C94 C93 C107 123(6) .
C92 C93 C107 119(6) .
C95 C94 C93 119(7) .
C95 C94 H94 120.7 .
C93 C94 H94 120.7 .
C94 C95 C90 121(7) .
C94 C95 H95 119.5 .
C90 C95 H95 119.5 .
N97 C96 C101 122(6) .
N97 C96 C92 117(6) .
C101 C96 C92 120(6) .
C98 N97 C96 119(6) .
C98 N97 Cu1 129(5) .
C96 N97 Cu1 111(5) .
N97 C98 C99 121(7) .
N97 C98 C108 117(6) .
C99 C98 C108 122(7) .
C100 C99 C98 120(7) .
C100 C99 H99 119.8 .
C98 C99 H99 119.8 .
C99 C100 C101 119(7) .
C99 C100 H100 120.3 .
C101 C100 H100 120.3 .
C96 C101 C100 117(6) .
C96 C101 C102 120(6) .
C100 C101 C102 123(6) .
N103 C102 C107 122(6) .
N103 C102 C101 119(6) .
C107 C102 C101 119(6) .
C104 N103 C102 117(6) .
N103 C104 C105 122(6) .
N103 C104 C53 118(7) 2_756
C105 C104 C53 120(6) 2_756
N106 C105 C104 122(6) .
N106 C105 C61 117(6) 2_756
C104 C105 C61 121(6) 2_756
C105 N106 C107 117(6) .
N106 C107 C102 121(6) .
N106 C107 C93 118(6) .
C102 C107 C93 121(6) .
C113 C108 C109 119(8) .
C113 C108 C98 120(7) .
C109 C108 C98 121(8) .
C110 C109 C108 120(9) .
C110 C109 H109 120 .
C108 C109 H109 120 .
C111 C110 C109 120(9) .
C111 C110 H110 120 .
C109 C110 H110 120 .
C110 C111 C112 121(8) .
C110 C111 O114 122(9) .
C112 C111 O114 117(9) .
C111 C112 C113 120(9) .
C111 C112 H112 120.1 .
C113 C112 H112 120.1 .
C112 C113 C108 120(9) .
C112 C113 H113 119.8 .
C108 C113 H113 119.8 .
C111 O114 C115 109(8) .
C111 O114 C215 119(10) .
C115 O114 C215 112(8) .
O114 C115 C116 111(7) .
O114 C115 H11A 109.4 .
C116 C115 H11A 109.4 .
O114 C115 H11B 109.4 .
C116 C115 H11B 109.4 .
H11A C115 H11B 108 .
O117 C116 C115 109.2(9) .
O117 C116 H11C 109.8 .
C115 C116 H11C 109.8 .
O117 C116 H11D 109.8 .
C115 C116 H11D 109.8 .
H11C C116 H11D 108.3 .
O114 C215 C216 128(6) .
O114 C215 H21A 105.4 .
C216 C215 H21A 105.4 .
O114 C215 H21B 105.4 .
C216 C215 H21B 105.4 .
H21A C215 H21B 106 .
O117 C216 C215 108.8(9) .
O117 C216 H21C 109.9 .
C215 C216 H21C 109.9 .
O117 C216 H21D 109.9 .
C215 C216 H21D 109.9 .
H21C C216 H21D 108.3 .
C116 O117 C118 118(7) .
C116 O117 C218 116(7) .
C118 O117 C218 30(10) .
C116 O117 C216 122(8) .
C118 O117 C216 64(10) .
C218 O117 C216 91(10) .
O117 C118 C119 107(6) .
O117 C118 H11E 110.3 .
C119 C118 H11E 110.3 .
O117 C118 H11F 110.3 .
C119 C118 H11F 110.3 .
H11E C118 H11F 108.6 .
O117 C218 C119 107(6) .
O117 C218 H21E 110.3 .
C119 C218 H21E 110.3 .
O117 C218 H21F 110.3 .
C119 C218 H21F 110.3 .
H21E C218 H21F 108.6 .
O120 C119 C218 128(10) .
O120 C119 C118 100(10) .
C218 C119 C118 28(10) .
O120 C119 H11G 111.7 .
C218 C119 H11G 102.2 .
C118 C119 H11G 111.7 .
O120 C119 H11H 111.7 .
C218 C119 H11H 91.7 .
C118 C119 H11H 111.7 .
H11G C119 H11H 109.5 .
C119 O120 C121 114(10) .
O120 C121 C122 109(10) .
O120 C121 H12A 109.8 .
C122 C121 H12A 109.8 .
O120 C121 H12B 109.8 .
C122 C121 H12B 109.8 .
H12A C121 H12B 108.3 .
O123 C122 C121 102(10) .
O123 C122 H12C 111.4 .
C121 C122 H12C 111.4 .
O123 C122 H12D 111.4 .
C121 C122 H12D 111.4 .
H12C C122 H12D 109.3 .
C122 O123 C124 113(10) .
O123 C124 C125 108(10) .
O123 C124 H12E 110.1 .
C125 C124 H12E 110.1 .
O123 C124 H12F 110.1 .
C125 C124 H12F 110.1 .
H12E C124 H12F 108.4 .
O126 C125 C124 110(10) .
O126 C125 H12G 109.6 .
C124 C125 H12G 109.6 .
O126 C125 H12H 109.6 .
C124 C125 H12H 109.6 .
H12G C125 H12H 108.2 .
C125 O126 C127 112(10) .
O126 C127 C128 107(10) .
O126 C127 H12I 110.2 .
C128 C127 H12I 110.2 .
O126 C127 H12J 110.2 .
C128 C127 H12J 110.2 .
H12I C127 H12J 108.5 .
O83 C128 C127 110(9) .
O83 C128 H12K 109.8 .
C127 C128 H12K 109.8 .
O83 C128 H12L 109.8 .
C127 C128 H12L 109.8 .
H12K C128 H12L 108.2 .
F6 P1 F5 88(7) .
F6 P1 F4 93(6) .
F5 P1 F4 88(9) .
F6 P1 F3 177(9) .
F5 P1 F3 95(9) .
F4 P1 F3 88(6) .
F6 P1 F1 89(5) .
F5 P1 F1 91(7) .
F4 P1 F1 177(9) .
F3 P1 F1 89(5) .
F6 P1 F2 90(8) .
F5 P1 F2 178(8) .
F4 P1 F2 92(9) .
F3 P1 F2 87(7) .
F1 P1 F2 90(6) .
F11 P2 F8 177(6) .
F11 P2 F10 89(6) .
F8 P2 F10 93(6) .
F11 P2 F7 89(5) .
F8 P2 F7 89(6) .
F10 P2 F7 178(6) .
F11 P2 F9 89(5) .
F8 P2 F9 92(5) .
F10 P2 F9 89(4) .
F7 P2 F9 90(5) .
F11 P2 F12 90(5) .
F8 P2 F12 88(5) .
F10 P2 F12 90(5) .
F7 P2 F12 91(5) .
F9 P2 F12 179(5) .
C7P Cl2 C129 162(10) .
Cl2 C129 Cl1 109.1(9) .
Cl2 C129 H12M 109.9 .
Cl1 C129 H12M 109.9 .
Cl2 C129 H12N 109.9 .
Cl1 C129 H12N 109.9 .
H12M C129 H12N 108.3 .
Cl4B C130 Cl3B 109.0(9) .
Cl4B C130 H13A 109.9 .
Cl3B C130 H13A 109.9 .
Cl4B C130 H13B 109.9 .
Cl3B C130 H13B 109.9 .
H13A C130 H13B 108.3 .
C132 O131 C135 108(3) .
O131 C132 C133 108.8(12) .
O131 C132 H13C 109.9 .
C133 C132 H13C 109.9 .
O131 C132 H13D 109.9 .
C133 C132 H13D 109.9 .
H13C C132 H13D 108.3 .
C134 C133 C132 103(5) .
C134 C133 H13E 111.2 .
C132 C133 H13E 111.2 .
C134 C133 H13F 111.2 .
C132 C133 H13F 111.2 .
H13E C133 H13F 109.1 .
C133 C134 C135 108(3) .
C133 C134 H13G 110.2 .
C135 C134 H13G 110.2 .
C133 C134 H13H 110.2 .
C135 C134 H13H 110.2 .
H13G C134 H13H 108.5 .
O131 C135 C134 106.8(11) .
O131 C135 C7P 165(10) .
C134 C135 C7P 88(10) .
O131 C135 H13I 110.4 .
C134 C135 H13I 110.4 .
C7P C135 H13I 63.5 .
O131 C135 H13J 110.4 .
C134 C135 H13J 110.4 .
C7P C135 H13J 62.4 .
H13I C135 H13J 108.6 .
C150 O146 C147 104(10) .
O146 C147 C148 106.2(11) .
O146 C147 H14A 110.5 .
C148 C147 H14A 110.5 .
O146 C147 H14B 110.5 .
C148 C147 H14B 110.5 .
H14A C147 H14B 108.7 .
C149 C148 C147 112(10) .
C149 C148 H14C 109.2 .
C147 C148 H14C 109.2 .
C149 C148 H14D 109.2 .
C147 C148 H14D 109.2 .
H14C C148 H14D 107.9 .
C148 C149 C150 100(10) .
C148 C149 H14E 111.9 .
C150 C149 H14E 111.8 .
C148 C149 H14F 111.8 .
C150 C149 H14F 111.8 .
H14E C149 H14F 109.6 .
O146 C150 C149 114(10) .
O146 C150 H15A 108.8 .
C149 C150 H15A 108.7 .
O146 C150 H15B 108.8 .
C149 C150 H15B 108.8 .
H15A C150 H15B 107.7 .
C250 O246 C247 110(10) .
C250 O246 H24A 109.7 .
C247 O246 H24A 109.7 .
C250 O246 H24B 109.7 .
C247 O246 H24B 109.7 .
H24A O246 H24B 108.2 .
O246 C247 C248 106.2(11) .
O246 C247 H24C 110.5 .
C248 C247 H24C 110.5 .
O246 C247 H24D 110.5 .
C248 C247 H24D 110.5 .
H24C C247 H24D 108.7 .
C249 C248 C247 104(10) .
C249 C248 H24E 111 .
C247 C248 H24E 110.9 .
C249 C248 H24F 111 .
C247 C248 H24F 111 .
H24E C248 H24F 109 .
C248 C249 C250 109(10) .
C248 C249 H24G 109.9 .
C250 C249 H24G 109.9 .
C248 C249 H24H 109.9 .
C250 C249 H24H 109.9 .
H24G C249 H24H 108.3 .
O246 C250 C249 100(10) .
C142 O141 C145 102(10) .
C144 C143 C142 95(10) .
C144 C143 H14G 112.7 .
C142 C143 H14G 112.8 .
C144 C143 H14H 112.9 .
C142 C143 H14H 112.9 .
H14G C143 H14H 110.3 .
O141 C142 C143 108.8(12) .
O141 C142 H14I 110 .
C143 C142 H14I 109.9 .
O141 C142 H14J 109.9 .
C143 C142 H14J 109.9 .
H14I C142 H14J 108.3 .
O141 C145 C144 106.8(11) .
O141 C145 H14K 110.4 .
C144 C145 H14K 110.4 .
O141 C145 H14L 110.4 .
C144 C145 H14L 110.4 .
H14K C145 H14L 108.6 .
C143 C144 C145 104(10) .
C143 C144 H14M 110.9 .
C145 C144 H14M 111 .
C143 C144 H14N 111.1 .
C145 C144 H14N 111 .
H14M C144 H14N 109 .
C6T C5F C7I 114(10) .
C6T C5F C6E 44(10) .
C7I C5F C6E 86(10) .
C6T C5F C7E 104(10) .
C7I C5F C7E 50(10) .
C6E C5F C7E 113(10) .
C6T C5F C6W 80(10) .
C7I C5F C6W 45(10) .
C6E C5F C6W 79(10) .
C7E C5F C6W 34(10) .
C5E C5G C7O 31(10) .
C5E C5G C5L 88(10) .
C7O C5G C5L 101(10) .
C5L C5C C5D 77(10) .
C5H C5D C5C 115(10) .
C5H C5D C5L 88(10) .
C5C C5D C5L 38(10) .
C5H C5D C7O 54(10) .
C5C C5D C7O 144(10) .
C5L C5D C7O 106(10) .
C5H C5D C5E 46(10) .
C5C C5D C5E 116(10) .
C5L C5D C5E 78(10) .
C7O C5D C5E 30(10) .
C5C C5L C5D 65(10) .
C5C C5L C5G 122(10) .
C5D C5L C5G 67(10) .
C5E C7O C5H 63(10) .
C5E C7O C5G 42(10) .
C5H C7O C5G 89(10) .
C5E C7O C5D 79(10) .
C5H C7O C5D 47(10) .
C5G C7O C5D 73(10) .
C7W C6W C7E 163(10) .
C7W C6W C7I 96(10) .
C7E C6W C7I 68(10) .
C7W C6W C6U 44(10) .
C7E C6W C6U 138(10) .
C7I C6W C6U 94(10) .
C7W C6W C5F 108(10) .
C7E C6W C5F 65(10) .
C7I C6W C5F 46(10) .
C6U C6W C5F 75(10) .
C6T C6E C6U 78(10) .
C6T C6E C5F 55(10) .
C6U C6E C5F 105(10) .
C6T C6E C7W 88(10) .
C6U C6E C7W 39(10) .
C5F C6E C7W 81(10) .
C6T C6E C7I 86(10) .
C6U C6E C7I 88(10) .
C5F C6E C7I 41(10) .
C7W C6E C7I 51(10) .
C6E C6T C5F 81(10) .
C6E C6T C6U 53(10) .
C5F C6T C6U 106(10) .
C6E C6U C7W 107(10) .
C6E C6U C6T 50(10) .
C7W C6U C6T 110(10) .
C6E C6U C6W 93(10) .
C7W C6U C6W 32(10) .
C6T C6U C6W 79(10) .
C6W C7W C6U 103(10) .
C6W C7W C7I 49(10) .
C6U C7W C7I 98(10) .
C6W C7W C6E 89(10) .
C6U C7W C6E 35(10) .
C7I C7W C6E 65(10) .
C6W C7E C7I 65(10) .
C6W C7E C5F 81(10) .
C7I C7E C5F 50(10) .
C6W C7I C5F 89(10) .
C6W C7I C7E 47(10) .
C5F C7I C7E 79(10) .
C6W C7I C7W 35(10) .
C5F C7I C7W 101(10) .
C7E C7I C7W 82(10) .
C6W C7I C6E 81(10) .
C5F C7I C6E 53(10) .
C7E C7I C6E 109(10) .
C7W C7I C6E 64(10) .
Cl2 C7P C135 167(10) .
C5E C5H C5D 88(10) .
C5E C5H C7O 39(10) .
C5D C5H C7O 79(10) .
C7O C5E C5G 107(10) .
C7O C5E C5H 79(10) .
C5G C5E C5H 125(10) .
C7O C5E C5D 71(10) .
C5G C5E C5D 83(10) .
C5H C5E C5D 46(10) .

loop_
_geom_bond_atom_site_label_1
_geom_bond_atom_site_label_2
_geom_bond_distance
_geom_bond_site_symmetry_2
Cu1 N30 2.02(6) .
Cu1 N24 2.03(6) .
Cu1 N91 2.04(6) .
Cu1 N97 2.05(6) .
Cu2 N16 2.01(6) .
Cu2 N57 2.03(6) .
Cu2 N11 2.04(7) .
Cu2 N51 2.05(6) .
C1 O2 1.41(13) .
C1 H1A 0.98 .
C1 H1B 0.98 .
C1 H1C 0.98 .
O2 C3 1.38(10) .
C3 C8 1.37(14) .
C3 C4 1.37(13) .
C4 C5 1.40(12) .
C4 H4 0.95 .
C5 C6 1.38(12) .
C5 H5 0.95 .
C6 C7 1.39(13) .
C6 C9 1.47(12) .
C7 C8 1.39(14) .
C7 H7 0.95 .
C8 H8 0.95 .
C9 C10 1.38(12) .
C9 C14 1.41(13) .
C10 N11 1.33(10) .
C10 H10 0.95 .
N11 C12 1.35(11) .
C12 C13 1.39(14) .
C12 C15 1.47(12) .
C13 C14 1.36(14) .
C13 H13 0.95 .
C14 H14 0.95 .
C15 N16 1.35(11) .
C15 C20 1.44(12) .
N16 C17 1.36(10) .
C17 C21 1.42(10) .
C17 C18 1.42(11) .
C18 C19 1.41(12) .
C18 C28 1.45(11) .
C19 C20 1.35(14) .
C19 H19 0.95 .
C20 H20 0.95 .
C21 C22 1.34(10) .
C21 H21 0.95 .
C22 C23 1.44(9) .
C22 H22 0.95 .
C23 N24 1.36(9) .
C23 C28 1.40(10) .
N24 C25 1.34(9) .
C25 C26 1.41(11) .
C25 C29 1.47(11) .
C26 C27 1.37(11) .
C26 H26 0.95 .
C27 C28 1.40(11) .
C27 H27 0.95 .
C29 N30 1.36(9) .
C29 C34 1.39(10) .
N30 C31 1.33(10) .
C31 C32 1.39(10) .
C31 H31 0.95 .
C32 C33 1.40(11) .
C32 C35 1.46(11) .
C33 C34 1.39(11) .
C33 H33 0.95 .
C34 H34 0.95 .
C35 C40 1.38(11) .
C35 C36 1.40(12) .
C36 C37 1.36(13) .
C36 H36 0.95 .
C37 C38 1.37(13) .
C37 H37 0.95 .
C38 O41 1.37(11) .
C38 C39 1.40(13) .
C39 C40 1.40(12) .
C39 H39 0.95 .
C40 H40 0.95 .
O41 C42 1.42(13) .
C42 H42A 0.98 .
C42 H42B 0.98 .
C42 H42C 0.98 .
O43 C44 1.33(12) .
O43 C82 1.450(11) .
C44 C45 1.32(19) .
C44 C49 1.45(18) .
C45 C46 1.38(14) .
C45 H45 0.95 .
C46 C47 1.38(14) .
C46 H46 0.95 .
C47 C48 1.38(13) .
C47 C50 1.47(11) .
C48 C49 1.39(14) .
C48 H48 0.95 .
C49 H49 0.95 .
C50 N51 1.35(10) .
C50 C55 1.39(11) .
N51 C52 1.35(9) .
C52 C53 1.39(10) .
C52 C56 1.46(11) .
C53 C54 1.39(11) .
C53 C104 1.45(10) 2_756
C54 C55 1.39(11) .
C54 H54 0.95 .
C55 H55 0.95 .
C56 N57 1.36(9) .
C56 C61 1.40(10) .
N57 C58 1.35(10) .
C58 C59 1.41(11) .
C58 C62 1.47(10) .
C59 C60 1.37(11) .
C59 H59 0.95 .
C60 C61 1.37(11) .
C60 H60 0.95 .
C61 C105 1.46(10) 2_756
C62 C67 1.39(11) .
C62 C63 1.40(11) .
C63 C64 1.39(11) .
C63 H63 0.95 .
C64 C65 1.38(12) .
C64 H64 0.95 .
C65 O68 1.37(10) .
C65 C66 1.41(12) .
C66 C67 1.37(11) .
C66 H66 0.95 .
C67 H67 0.95 .
O68 C69 1.450(11) .
C69 C70 1.520(11) .
C69 H69A 0.99 .
C69 H69B 0.99 .
C70 O71B 1.450(11) .
C70 O71A 1.450(8) .
C70 H70A 0.99 .
C70 H70B 0.99 .
O71A C72A 1.450(8) .
C72A C73 1.520(8) .
C72A H72A 0.99 .
C72A H72B 0.99 .
O71B C72B 1.450(11) .
C72B C73 1.520(11) .
C72B H72C 0.99 .
C72B H72D 0.99 .
C73 O74 1.450(11) .
C73 H73A 0.99 .
C73 H73B 0.99 .
O74 C75 1.449(11) .
C75 C76 1.520(11) .
C75 H75A 0.99 .
C75 H75B 0.99 .
C76 O77A 1.450(11) .
C76 O77B 1.450(11) .
C76 H76A 0.99 .
C76 H76B 0.99 .
O77A C78A 1.450(11) .
C78A C79A 1.520(11) .
C78A H78A 0.99 .
C78A H78B 0.99 .
C79A O80 1.450(11) .
C79A H79A 0.99 .
C79A H79B 0.99 .
O77B C78B 1.450(11) .
C78B C79B 1.520(11) .
C78B H78C 0.99 .
C78B H78D 0.99 .
C79B O80 1.450(11) .
C79B H79C 0.99 .
C79B H79D 0.99 .
O80 C81A 1.450(11) .
O80 C81B 1.450(11) .
C81A C82 1.520(11) .
C81A H81A 0.99 .
C81A H81B 0.99 .
C81B C82 1.29(15) .
C81B H81C 0.99 .
C81B H81D 0.99 .
C82 H82A 0.99 .
C82 H82B 0.99 .
O83 C84 1.37(11) .
O83 C128 1.450(11) .
C84 C85 1.37(13) .
C84 C89 1.39(14) .
C85 C86 1.41(11) .
C85 H85 0.95 .
C86 C87 1.37(11) .
C86 H86 0.95 .
C87 C88 1.40(11) .
C87 C90 1.48(10) .
C88 C89 1.39(12) .
C88 H88 0.95 .
C89 H89 0.95 .
C90 N91 1.35(9) .
C90 C95 1.39(10) .
N91 C92 1.36(8) .
C92 C93 1.40(10) .
C92 C96 1.46(10) .
C93 C94 1.40(10) .
C93 C107 1.45(10) .
C94 C95 1.38(10) .
C94 H94 0.95 .
C95 H95 0.95 .
C96 N97 1.36(9) .
C96 C101 1.39(10) .
N97 C98 1.32(9) .
C98 C99 1.40(11) .
C98 C108 1.48(10) .
C99 C100 1.35(10) .
C99 H99 0.95 .
C100 C101 1.40(10) .
C100 H100 0.95 .
C101 C102 1.45(10) .
C102 N103 1.34(9) .
C102 C107 1.41(10) .
N103 C104 1.34(9) .
C104 C105 1.41(11) .
C104 C53 1.45(10) 2_756
C105 N106 1.33(9) .
C105 C61 1.46(10) 2_756
N106 C107 1.35(9) .
C108 C113 1.38(12) .
C108 C109 1.41(12) .
C109 C110 1.39(12) .
C109 H109 0.95 .
C110 C111 1.36(14) .
C110 H110 0.95 .
C111 C112 1.38(14) .
C111 O114 1.40(10) .
C112 C113 1.38(11) .
C112 H112 0.95 .
C113 H113 0.95 .
O114 C115 1.450(8) .
O114 C215 1.450(11) .
C115 C116 1.520(8) .
C115 H11A 0.99 .
C115 H11B 0.99 .
C116 O117 1.449(8) .
C116 H11C 0.99 .
C116 H11D 0.99 .
C215 C216 1.520(8) .
C215 H21A 0.99 .
C215 H21B 0.99 .
C216 O117 1.450(11) .
C216 H21C 0.99 .
C216 H21D 0.99 .
O117 C118 1.449(11) .
O117 C218 1.450(8) .
C118 C119 1.520(11) .
C118 H11E 0.99 .
C118 H11F 0.99 .
C218 C119 1.520(11) .
C218 H21E 0.99 .
C218 H21F 0.99 .
C119 O120 1.450(11) .
C119 H11G 0.99 .
C119 H11H 0.99 .
O120 C121 1.450(11) .
C121 C122 1.520(11) .
C121 H12A 0.99 .
C121 H12B 0.99 .
C122 O123 1.450(11) .
C122 H12C 0.99 .
C122 H12D 0.99 .
O123 C124 1.450(11) .
C124 C125 1.520(11) .
C124 H12E 0.99 .
C124 H12F 0.99 .
C125 O126 1.450(11) .
C125 H12G 0.99 .
C125 H12H 0.99 .
O126 C127 1.450(11) .
C127 C128 1.520(11) .
C127 H12I 0.99 .
C127 H12J 0.99 .
C128 H12K 0.99 .
C128 H12L 0.99 .
P1 F6 1.55(11) .
P1 F5 1.56(16) .
P1 F4 1.56(10) .
P1 F3 1.58(10) .
P1 F1 1.58(8) .
P1 F2 1.61(15) .
P2 F11 1.56(7) .
P2 F8 1.56(8) .
P2 F10 1.57(8) .
P2 F7 1.57(8) .
P2 F9 1.59(8) .
P2 F12 1.59(8) .
Cl1 C129 1.750(11) .
Cl2 C7P 1.4(3) .
Cl2 C129 1.750(11) .
C129 H12M 0.99 .
C129 H12N 0.99 .
Cl3B C130 1.750(11) .
Cl4B C130 1.750(11) .
C130 H13A 0.99 .
C130 H13B 0.99 .
O131 C132 1.405(11) .
O131 C135 1.405(11) .
C132 C133 1.460(11) .
C132 H13C 0.99 .
C132 H13D 0.99 .
C133 C134 1.430(11) .
C133 H13E 0.99 .
C133 H13F 0.99 .
C134 C135 1.460(11) .
C134 H13G 0.99 .
C134 H13H 0.99 .
C135 C7P 2.0(3) .
C135 H13I 0.99 .
C135 H13J 0.99 .
O146 C150 1.405(11) .
O146 C147 1.416(11) .
C147 C148 1.460(11) .
C147 H14A 0.99 .
C147 H14B 0.99 .
C148 C149 1.430(11) .
C148 H14C 0.99 .
C148 H14D 0.99 .
C149 C150 1.460(11) .
C149 H14E 0.99 .
C149 H14F 0.99 .
C150 H15A 0.99 .
C150 H15B 0.99 .
O246 C250 1.405(11) .
O246 C247 1.416(11) .
O246 H24A 0.99 .
O246 H24B 0.99 .
C247 C248 1.460(11) .
C247 H24C 0.99 .
C247 H24D 0.99 .
C248 C249 1.430(11) .
C248 H24E 0.99 .
C248 H24F 0.99 .
C249 C250 1.460(11) .
C249 H24G 0.99 .
C249 H24H 0.99 .
O141 C142 1.405(11) .
O141 C145 1.405(11) .
C143 C144 1.430(11) .
C143 C142 1.460(11) .
C143 H14G 0.99 .
C143 H14H 0.99 .
C142 H14I 0.99 .
C142 H14J 0.99 .
C145 C144 1.460(11) .
C145 H14K 0.99 .
C145 H14L 0.99 .
C144 H14M 0.99 .
C144 H14N 0.99 .
C5F C6T 1.3(3) .
C5F C7I 1.4(6) .
C5F C6E 1.6(4) .
C5F C7E 1.7(4) .
C5F C6W 1.9(4) .
C5G C5E 1.2(4) .
C5G C7O 1.7(3) .
C5G C5L 2.0(3) .
C5C C5L 1.1(3) .
C5C C5D 1.6(3) .
C5D C5H 1.3(8) .
C5D C5L 1.8(3) .
C5D C7O 1.8(4) .
C5D C5E 1.8(5) .
C7O C5E 0.9(4) .
C7O C5H 1.5(8) .
C6W C7W 1.0(4) .
C6W C7E 1.1(4) .
C6W C7I 1.3(6) .
C6W C6U 1.8(5) .
C6E C6T 1.1(4) .
C6E C6U 1.2(4) .
C6E C7W 2.0(5) .
C6E C7I 2.0(7) .
C6T C6U 1.5(4) .
C6U C7W 1.3(4) .
C7W C7I 1.7(7) .
C7E C7I 1.4(6) .
C5H C5E 1.3(8) .
